data_4346991
loop_
_publ_author_name
'Mandal, Abhishek'
'Hoque, Md Asmaul'
'Grupp, Anita'
'Paretzki, Alexa'
'Kaim, Wolfgang'
'Lahiri, Goutam Kumar'

_publ_section_title
;
 Analysis of Redox Series of Unsymmetrical
 1,4-Diamido-9,10-anthraquinone-Bridged Diruthenium Compounds.
;
_journal_issue 5
_journal_name_full 'Inorganic chemistry'
_journal_page_first 2146
_journal_page_last 2156
_journal_paper_doi 10.1021/acs.inorgchem.5b02541
_journal_volume 55
_journal_year 2016
_chemical_formula_sum 'C35 H26.5 Cl N6.25 O6.25 Ru'
_chemical_formula_weight 771.14
_space_group_IT_number 4
_space_group_name_Hall 'P 2yb'
_space_group_name_H-M_alt 'P 1 21 1'
_symmetry_cell_setting monoclinic
_symmetry_space_group_name_H-M 'P 1 21 1'
_atom_sites_solution_hydrogens geom
_atom_sites_solution_primary direct
_atom_sites_solution_secondary difmap
_audit_creation_method SHELXL-97
_cell_angle_alpha 90.00
_cell_angle_beta 111.393(2)
_cell_angle_gamma 90.00
_cell_formula_units_Z 8
_cell_length_a 16.335(3)
_cell_length_b 22.032(4)
_cell_length_c 20.936(4)
_cell_measurement_temperature 100(2)
_cell_volume 7016(2)
_computing_structure_refinement 'SHELXL-97 (Sheldrick, 2008)'
_computing_structure_solution 'SHELXS-97 (Sheldrick, 2008)'
_diffrn_ambient_temperature 100(2)
_diffrn_detector_area_resol_mean 7.111
_diffrn_measured_fraction_theta_full 0.996
_diffrn_measured_fraction_theta_max 0.996
_diffrn_measurement_device_type 'Rigaku Saturn724'
_diffrn_measurement_method \w
_diffrn_radiation_monochromator graphite
_diffrn_radiation_source 'fine-focus sealed tube'
_diffrn_radiation_type MoK\a
_diffrn_radiation_wavelength 0.71070
_diffrn_reflns_av_R_equivalents 0.0678
_diffrn_reflns_av_sigmaI/netI 0.1012
_diffrn_reflns_limit_h_max 18
_diffrn_reflns_limit_h_min -19
_diffrn_reflns_limit_k_max 26
_diffrn_reflns_limit_k_min -21
_diffrn_reflns_limit_l_max 23
_diffrn_reflns_limit_l_min -24
_diffrn_reflns_number 44615
_diffrn_reflns_theta_full 25.00
_diffrn_reflns_theta_max 25.00
_diffrn_reflns_theta_min 3.01
_exptl_absorpt_coefficient_mu 0.577
_exptl_absorpt_correction_T_max 0.9773
_exptl_absorpt_correction_T_min 0.9082
_exptl_crystal_colour Red
_exptl_crystal_density_diffrn 1.460
_exptl_crystal_density_method 'not measured'
_exptl_crystal_description Prism
_exptl_crystal_F_000 3130
_exptl_crystal_size_max 0.17
_exptl_crystal_size_mid 0.10
_exptl_crystal_size_min 0.04
_refine_diff_density_max 1.193
_refine_diff_density_min -0.703
_refine_diff_density_rms 0.108
_refine_ls_abs_structure_details 'Flack H D (1983), Acta Cryst. A39, 876-881'
_refine_ls_abs_structure_Flack 0.55(3)
_refine_ls_extinction_method none
_refine_ls_goodness_of_fit_ref 1.083
_refine_ls_hydrogen_treatment mixed
_refine_ls_matrix_type full
_refine_ls_number_parameters 1789
_refine_ls_number_reflns 21524
_refine_ls_number_restraints 13
_refine_ls_restrained_S_all 1.085
_refine_ls_R_factor_all 0.0765
_refine_ls_R_factor_gt 0.0680
_refine_ls_shift/su_max 0.001
_refine_ls_shift/su_mean 0.000
_refine_ls_structure_factor_coef Fsqd
_refine_ls_weighting_details 'calc w=1/[\s^2^(Fo^2^)+(0.0442P)^2^+19.4579P] where P=(Fo^2^+2Fc^2^)/3'
_refine_ls_weighting_scheme calc
_refine_ls_wR_factor_gt 0.1449
_refine_ls_wR_factor_ref 0.1522
_reflns_number_gt 19262
_reflns_number_total 21524
_reflns_threshold_expression >2sigma(I)
_cod_data_source_file ic5b02541_si_002.cif
_cod_data_source_block 1ClO4
_cod_original_formula_sum 'C35 H26.50 Cl N6.25 O6.25 Ru'
_cod_database_code 4346991

loop_
_symmetry_equiv_pos_as_xyz
'x, y, z'
'-x, y+1/2, -z'

loop_
_atom_site_label
_atom_site_type_symbol
_atom_site_fract_x
_atom_site_fract_y
_atom_site_fract_z
_atom_site_U_iso_or_equiv
_atom_site_adp_type
_atom_site_occupancy
_atom_site_symmetry_multiplicity
_atom_site_calc_flag
_atom_site_refinement_flags
Ru1 Ru 0.08968(4) 0.38275(3) 0.91786(4) 0.01963(15) Uani 1 1 d .
Ru4 Ru 0.75945(4) 0.40485(3) 0.40315(3) 0.01768(15) Uani 1 1 d .
Ru2 Ru 0.52777(4) 0.61299(3) 0.83265(3) 0.01890(15) Uani 1 1 d .
Ru3 Ru 0.22257(4) 0.60199(3) 0.31334(4) 0.02218(16) Uani 1 1 d .
Cl3 Cl 0.15594(16) 0.55864(11) 0.61510(12) 0.0356(5) Uani 1 1 d .
Cl2 Cl 0.65161(15) 0.48666(12) 0.62742(12) 0.0377(6) Uani 1 1 d .
Cl1 Cl 0.6102(2) 0.25064(13) 0.82909(19) 0.0568(8) Uani 1 1 d .
Cl4 Cl 0.0862(3) 0.74690(14) 0.8990(2) 0.0812(13) Uani 1 1 d .
O7 O 0.6415(3) 0.3979(3) 0.4147(3) 0.0209(13) Uani 1 1 d .
O1 O 0.2119(4) 0.3847(3) 0.9140(3) 0.0250(13) Uani 1 1 d .
O5 O 0.1045(3) 0.6129(3) 0.3272(3) 0.0210(13) Uani 1 1 d .
O3 O 0.6445(3) 0.6129(3) 0.8202(3) 0.0252(13) Uani 1 1 d .
O2 O 0.4886(3) 0.5415(3) 1.0109(3) 0.0277(14) Uani 1 1 d .
N19 N 0.6988(4) 0.4478(3) 0.3142(4) 0.0206(16) Uani 1 1 d .
H19 H 0.7332 0.4649 0.2954 0.025 Uiso 1 1 calc R
N6 N 0.0316(4) 0.4231(3) 0.8240(4) 0.0231(17) Uani 1 1 d .
N11 N 0.4821(4) 0.6607(3) 0.7404(3) 0.0234(16) Uani 1 1 d .
N24 N 0.8828(4) 0.4182(3) 0.4013(4) 0.0223(17) Uani 1 1 d .
N9 N 0.4059(4) 0.6046(4) 0.8394(3) 0.0251(17) Uani 1 1 d .
O8 O 0.3008(3) 0.4339(3) 0.2431(3) 0.0260(14) Uani 1 1 d .
O4 O 0.9781(4) 0.5454(3) 0.9830(3) 0.0354(16) Uani 1 1 d .
N12 N 0.5525(4) 0.7003(3) 0.8673(4) 0.0236(16) Uani 1 1 d .
N21 N 0.7421(4) 0.3218(3) 0.3565(4) 0.0223(16) Uani 1 1 d .
N13 N 0.1816(4) 0.5200(3) 0.2741(4) 0.0227(16) Uani 1 1 d .
H13 H 0.2212 0.4977 0.2658 0.027 Uiso 1 1 calc R
O6 O -0.2046(4) 0.4878(3) 0.2312(3) 0.0280(14) Uani 1 1 d .
N23 N 0.7946(4) 0.4851(3) 0.4565(4) 0.0230(16) Uani 1 1 d .
N5 N -0.0384(4) 0.3891(3) 0.9122(4) 0.0236(16) Uani 1 1 d .
N22 N 0.8097(4) 0.3490(3) 0.4873(4) 0.0239(16) Uani 1 1 d .
N7 N 0.5878(4) 0.5784(3) 0.9263(3) 0.0221(16) Uani 1 1 d .
H7 H 0.5533 0.5697 0.9490 0.027 Uiso 1 1 calc R
N3 N 0.1446(4) 0.3349(3) 1.0085(3) 0.0195(15) Uani 1 1 d .
O18 O 0.1278(4) 0.5875(3) 0.5489(3) 0.0348(16) Uani 1 1 d .
N17 N 0.2852(5) 0.5640(3) 0.4071(4) 0.0299(18) Uani 1 1 d .
N15 N 0.1669(4) 0.6484(3) 0.2211(4) 0.0261(17) Uani 1 1 d .
N10 N 0.4914(5) 0.5284(3) 0.7902(4) 0.0255(17) Uani 1 1 d .
N1 N 0.1122(4) 0.4667(3) 0.9601(4) 0.0214(16) Uani 1 1 d .
H1 H 0.0675 0.4835 0.9674 0.026 Uiso 1 1 calc R
C115 C 0.5632(5) 0.4107(3) 0.3706(4) 0.0177(17) Uani 1 1 d .
O19 O 0.1381(6) 0.4960(3) 0.6061(4) 0.053(2) Uani 1 1 d .
N4 N 0.0826(5) 0.2941(3) 0.8820(4) 0.0254(17) Uani 1 1 d .
N16 N 0.2627(5) 0.6908(3) 0.3418(4) 0.0276(17) Uani 1 1 d .
N14 N -0.1359(4) 0.3996(4) 0.1886(4) 0.0281(17) Uani 1 1 d .
H14A H -0.1759 0.4171 0.2016 0.034 Uiso 1 1 d R
H14B H -0.1269 0.3622 0.2046 0.034 Uiso 1 1 d R
C114 C 0.4911(5) 0.3986(3) 0.3948(4) 0.0157(16) Uani 1 1 d U
C81 C 0.0377(5) 0.5759(3) 0.3066(4) 0.0179(18) Uani 1 1 d .
C1 C 0.1835(5) 0.4993(4) 0.9780(4) 0.0189(18) Uani 1 1 d .
C47 C 0.7208(5) 0.5945(4) 0.8637(4) 0.0209(18) Uani 1 1 d .
O17 O 0.2496(4) 0.5673(3) 0.6499(3) 0.0450(18) Uani 1 1 d .
N18 N 0.3455(4) 0.5893(3) 0.3123(4) 0.030(2) Uani 1 1 d .
N20 N 0.3487(5) 0.4728(4) 0.1476(4) 0.0314(19) Uani 1 1 d .
H20A H 0.3445 0.5061 0.1234 0.038 Uiso 1 1 d R
H20B H 0.3126 0.4753 0.1702 0.038 Uiso 1 1 d R
C35 C 0.6717(5) 0.5667(4) 0.9589(4) 0.0187(18) Uani 1 1 d .
C107 C 0.4523(5) 0.4428(3) 0.2595(4) 0.0168(17) Uani 1 1 d .
C6 C 0.4222(5) 0.5072(4) 0.9879(4) 0.0192(18) Uani 1 1 d .
C131 C 0.8761(6) 0.5045(4) 0.4682(5) 0.028(2) Uani 1 1 d .
C80 C -0.0365(5) 0.5969(4) 0.3256(4) 0.0204(19) Uani 1 1 d .
C14 C 0.2633(5) 0.4810(4) 0.9695(4) 0.0154(17) Uani 1 1 d .
C75 C -0.1187(5) 0.5668(4) 0.2982(4) 0.0200(18) Uani 1 1 d .
C36 C 0.6964(5) 0.5447(4) 1.0271(4) 0.026(2) Uani 1 1 d .
H36 H 0.6520 0.5410 1.0461 0.031 Uiso 1 1 calc R
C46 C 0.7929(5) 0.5989(4) 0.8363(4) 0.0194(18) Uani 1 1 d .
O20 O 0.1099(4) 0.5859(3) 0.6549(4) 0.0436(18) Uani 1 1 d .
C132 C 0.9273(5) 0.4669(4) 0.4366(4) 0.0203(18) Uani 1 1 d .
C116 C 0.5439(5) 0.4355(3) 0.3049(4) 0.0165(17) Uani 1 1 d .
C117 C 0.7118(6) 0.3118(5) 0.2895(5) 0.032(2) Uani 1 1 d .
H117 H 0.6911 0.3454 0.2595 0.039 Uiso 1 1 calc R
C30 C -0.0559(6) 0.4355(4) 0.8050(4) 0.025(2) Uani 1 1 d .
C68 C 0.5833(6) 0.7188(5) 0.9323(6) 0.042(3) Uani 1 1 d .
H68 H 0.5959 0.6891 0.9674 0.051 Uiso 1 1 calc R
C13 C 0.2725(5) 0.4274(4) 0.9375(4) 0.0206(18) Uani 1 1 d .
C72 C -0.0602(6) 0.4314(4) 0.2141(5) 0.029(2) Uani 1 1 d .
C53 C 0.3588(6) 0.5526(4) 0.8085(5) 0.030(2) Uani 1 1 d .
C102 C 0.3730(6) 0.6055(4) 0.2615(5) 0.037(2) Uani 1 1 d .
H102 H 0.3310 0.6190 0.2191 0.044 Uiso 1 1 calc R
C2 C 0.1805(5) 0.5591(4) 1.0063(4) 0.0243(19) Uani 1 1 d .
H2 H 0.1269 0.5722 1.0097 0.029 Uiso 1 1 calc R
C48 C 0.7384(5) 0.5722(3) 0.9295(4) 0.0149(16) Uani 1 1 d .
C87 C 0.1840(6) 0.7086(4) 0.2229(5) 0.025(2) Uani 1 1 d .
C12 C 0.3531(5) 0.4143(4) 0.9248(4) 0.0193(18) Uani 1 1 d .
C83 C 0.1167(5) 0.6226(4) 0.1607(5) 0.028(2) Uani 1 1 d .
H83 H 0.1055 0.5802 0.1589 0.034 Uiso 1 1 calc R
C113 C 0.5108(5) 0.3794(4) 0.4621(4) 0.0198(17) Uani 1 1 d .
H113 H 0.5705 0.3753 0.4916 0.024 Uiso 1 1 calc R
C59 C 0.4470(6) 0.6361(5) 0.6776(5) 0.036(2) Uani 1 1 d .
H59 H 0.4365 0.5936 0.6737 0.043 Uiso 1 1 calc R
C120 C 0.7706(7) 0.2156(5) 0.3753(6) 0.045(3) Uani 1 1 d .
H120 H 0.7905 0.1822 0.4059 0.054 Uiso 1 1 calc R
C71 C 0.0167(5) 0.4044(4) 0.2066(4) 0.0229(18) Uani 1 1 d .
H71 H 0.0132 0.3652 0.1869 0.027 Uiso 1 1 calc R
C41 C 0.8797(5) 0.5838(4) 0.8779(4) 0.0183(18) Uani 1 1 d .
C70 C 0.0923(5) 0.4349(4) 0.2275(4) 0.0246(19) Uani 1 1 d .
H70 H 0.1415 0.4165 0.2215 0.029 Uiso 1 1 calc R
C121 C 0.7729(5) 0.2746(4) 0.4006(5) 0.025(2) Uani 1 1 d .
C49 C 0.3674(6) 0.6432(4) 0.8666(5) 0.029(2) Uani 1 1 d .
H49 H 0.3991 0.6786 0.8875 0.035 Uiso 1 1 calc R
C103 C 0.6128(5) 0.4538(4) 0.2801(4) 0.0190(18) Uani 1 1 d .
C109 C 0.4031(5) 0.4068(4) 0.3522(4) 0.0226(18) Uani 1 1 d .
C34 C 0.0721(6) 0.4359(4) 0.7797(4) 0.027(2) Uani 1 1 d .
H34 H 0.1323 0.4253 0.7919 0.032 Uiso 1 1 calc R
C19 C 0.1573(6) 0.2752(4) 1.0022(5) 0.030(2) Uani 1 1 d .
C39 C 0.8281(5) 0.5562(4) 0.9732(4) 0.0200(18) Uani 1 1 d .
C20 C 0.1265(6) 0.2526(4) 0.9300(5) 0.028(2) Uani 1 1 d .
C108 C 0.3811(5) 0.4286(4) 0.2812(4) 0.0186(17) Uani 1 1 d .
C88 C 0.2381(6) 0.7319(4) 0.2908(5) 0.029(2) Uani 1 1 d .
C126 C 0.8416(6) 0.3674(4) 0.5542(5) 0.031(2) Uani 1 1 d .
H126 H 0.8452 0.4097 0.5640 0.038 Uiso 1 1 calc R
C5 C 0.3403(5) 0.5238(4) 0.9938(4) 0.0218(18) Uani 1 1 d .
C29 C -0.0945(6) 0.4186(4) 0.8560(5) 0.027(2) Uani 1 1 d .
C73 C -0.0540(5) 0.4891(4) 0.2454(4) 0.0214(18) Uani 1 1 d .
C98 C 0.4072(5) 0.5683(4) 0.3720(5) 0.031(2) Uani 1 1 d .
C52 C 0.2757(5) 0.5443(5) 0.8069(5) 0.031(2) Uani 1 1 d .
H52 H 0.2441 0.5089 0.7859 0.037 Uiso 1 1 calc R
C45 C 0.7745(6) 0.6182(4) 0.7690(5) 0.034(2) Uani 1 1 d .
H45 H 0.7161 0.6281 0.7402 0.041 Uiso 1 1 calc R
C97 C 0.3734(6) 0.5514(4) 0.4239(5) 0.034(2) Uani 1 1 d .
C106 C 0.4325(5) 0.4673(4) 0.1933(4) 0.0219(19) Uani 1 1 d .
C40 C 0.8997(5) 0.5615(4) 0.9476(5) 0.0243(19) Uani 1 1 d .
C15 C 0.1707(5) 0.3592(4) 1.0720(4) 0.025(2) Uani 1 1 d .
H15 H 0.1637 0.4015 1.0772 0.031 Uiso 1 1 calc R
C16 C 0.2083(7) 0.3225(5) 1.1307(5) 0.042(3) Uani 1 1 d .
H16 H 0.2256 0.3398 1.1752 0.050 Uiso 1 1 calc R
C133 C 1.0130(5) 0.4796(4) 0.4427(4) 0.029(2) Uani 1 1 d .
H133 H 1.0417 0.5151 0.4659 0.035 Uiso 1 1 calc R
C63 C 0.4975(6) 0.7213(4) 0.7462(5) 0.030(2) Uani 1 1 d .
C122 C 0.8070(6) 0.2888(4) 0.4733(5) 0.027(2) Uani 1 1 d .
C134 C 1.0558(6) 0.4399(4) 0.4145(5) 0.029(2) Uani 1 1 d .
H134 H 1.1154 0.4466 0.4197 0.035 Uiso 1 1 calc R
C31 C -0.1023(7) 0.4633(4) 0.7431(5) 0.037(2) Uani 1 1 d .
H31 H -0.1628 0.4728 0.7307 0.044 Uiso 1 1 calc R
C93 C 0.2478(6) 0.5484(4) 0.4526(5) 0.036(2) Uani 1 1 d .
H93 H 0.1873 0.5572 0.4418 0.043 Uiso 1 1 calc R
C110 C 0.3360(5) 0.3939(4) 0.3770(4) 0.0242(19) Uani 1 1 d .
H110 H 0.2763 0.3993 0.3480 0.029 Uiso 1 1 calc R
N2 N 0.3991(4) 0.6184(4) 1.0514(4) 0.0277(17) Uani 1 1 d .
H2A H 0.3836 0.6537 1.0307 0.033 Uiso 1 1 d R
H2B H 0.4462 0.6049 1.0449 0.033 Uiso 1 1 d R
C74 C -0.1292(5) 0.5122(4) 0.2555(4) 0.0228(19) Uani 1 1 d .
C136 C 0.9239(5) 0.3805(5) 0.3724(5) 0.032(2) Uani 1 1 d .
H136 H 0.8930 0.3465 0.3472 0.039 Uiso 1 1 calc R
C54 C 0.4070(5) 0.5109(4) 0.7816(4) 0.024(2) Uani 1 1 d .
C38 C 0.8472(5) 0.5344(4) 1.0391(4) 0.0169(17) Uani 1 1 d .
C64 C 0.5344(6) 0.7449(4) 0.8180(5) 0.034(2) Uani 1 1 d .
C94 C 0.2949(7) 0.5194(5) 0.5154(5) 0.045(3) Uani 1 1 d .
H94 H 0.2661 0.5075 0.5455 0.054 Uiso 1 1 calc R
C7 C 0.4268(5) 0.4521(4) 0.9518(4) 0.0219(19) Uani 1 1 d .
C26 C -0.1546(6) 0.3835(5) 0.9558(5) 0.034(2) Uani 1 1 d .
H26 H -0.1744 0.3716 0.9913 0.040 Uiso 1 1 calc R
C8 C 0.5050(6) 0.4366(5) 0.9415(6) 0.040(3) Uani 1 1 d .
H8 H 0.5556 0.4616 0.9602 0.048 Uiso 1 1 calc R
C37 C 0.7802(5) 0.5285(4) 1.0669(5) 0.026(2) Uani 1 1 d .
H37 H 0.7934 0.5136 1.1121 0.031 Uiso 1 1 calc R
C135 C 1.0101(5) 0.3901(4) 0.3784(5) 0.028(2) Uani 1 1 d .
H135 H 1.0379 0.3626 0.3579 0.034 Uiso 1 1 calc R
C4 C 0.3318(5) 0.5797(4) 1.0241(4) 0.0203(18) Uani 1 1 d .
C3 C 0.2498(5) 0.5966(4) 1.0278(4) 0.0221(18) Uani 1 1 d .
H3 H 0.2439 0.6352 1.0459 0.027 Uiso 1 1 calc R
C84 C 0.0816(7) 0.6570(4) 0.1020(5) 0.035(2) Uani 1 1 d .
H84 H 0.0454 0.6379 0.0606 0.041 Uiso 1 1 calc R
C86 C 0.1486(6) 0.7437(5) 0.1638(5) 0.036(2) Uani 1 1 d .
H86 H 0.1593 0.7862 0.1654 0.043 Uiso 1 1 calc R
N8 N 0.9284(5) 0.5168(4) 1.0815(4) 0.033(2) Uani 1 1 d .
H8A H 0.9320 0.5215 1.1243 0.040 Uiso 1 1 d R
H8B H 0.9693 0.5393 1.0747 0.040 Uiso 1 1 d R
C130 C 0.9087(6) 0.5566(4) 0.5059(5) 0.027(2) Uani 1 1 d .
H130 H 0.9669 0.5700 0.5138 0.033 Uiso 1 1 calc R
C127 C 0.7436(6) 0.5171(4) 0.4830(5) 0.030(2) Uani 1 1 d .
H127 H 0.6860 0.5028 0.4753 0.037 Uiso 1 1 calc R
O13 O 0.7172(5) 0.4548(4) 0.6075(4) 0.061(2) Uani 1 1 d .
C18 C 0.1943(7) 0.2371(4) 1.0589(6) 0.041(3) Uani 1 1 d .
H18 H 0.2018 0.1949 1.0534 0.049 Uiso 1 1 calc R
C82 C 0.0298(5) 0.5221(4) 0.2718(4) 0.0190(18) Uani 1 1 d .
C76 C -0.1881(6) 0.5898(4) 0.3154(5) 0.031(2) Uani 1 1 d .
H76 H -0.2442 0.5710 0.2967 0.037 Uiso 1 1 calc R
C50 C 0.2841(6) 0.6361(5) 0.8668(5) 0.035(2) Uani 1 1 d .
H50 H 0.2598 0.6651 0.8885 0.042 Uiso 1 1 calc R
C129 C 0.8553(7) 0.5889(4) 0.5318(5) 0.041(3) Uani 1 1 d .
H129 H 0.8762 0.6249 0.5576 0.049 Uiso 1 1 calc R
C25 C -0.0683(6) 0.3714(4) 0.9620(5) 0.029(2) Uani 1 1 d .
H25 H -0.0301 0.3505 1.0013 0.034 Uiso 1 1 calc R
C11 C 0.3590(6) 0.3615(4) 0.8872(6) 0.034(2) Uani 1 1 d .
H11 H 0.3098 0.3352 0.8689 0.041 Uiso 1 1 calc R
C105 C 0.5013(5) 0.4844(4) 0.1701(5) 0.026(2) Uani 1 1 d .
H105 H 0.4866 0.5001 0.1250 0.032 Uiso 1 1 calc R
C58 C 0.5404(6) 0.4923(4) 0.7676(5) 0.030(2) Uani 1 1 d .
H58 H 0.5982 0.5048 0.7730 0.035 Uiso 1 1 calc R
C69 C 0.1038(5) 0.4943(4) 0.2589(5) 0.0237(19) Uani 1 1 d .
C55 C 0.3741(7) 0.4574(5) 0.7494(6) 0.046(3) Uani 1 1 d .
H55 H 0.3157 0.4460 0.7435 0.055 Uiso 1 1 calc R
C21 C 0.1388(7) 0.1923(5) 0.9133(5) 0.039(2) Uani 1 1 d .
H21 H 0.1705 0.1641 0.9478 0.047 Uiso 1 1 calc R
C42 C 0.9482(6) 0.5907(4) 0.8538(5) 0.032(2) Uani 1 1 d .
H42 H 1.0069 0.5812 0.8824 0.038 Uiso 1 1 calc R
C23 C 0.0565(7) 0.2185(5) 0.7958(5) 0.045(3) Uani 1 1 d .
H23 H 0.0302 0.2075 0.7488 0.054 Uiso 1 1 calc R
C9 C 0.5085(6) 0.3859(5) 0.9046(5) 0.041(3) Uani 1 1 d .
H9 H 0.5611 0.3760 0.8974 0.049 Uiso 1 1 calc R
C118 C 0.7088(6) 0.2542(5) 0.2609(5) 0.038(3) Uani 1 1 d .
H118 H 0.6867 0.2487 0.2125 0.046 Uiso 1 1 calc R
C101 C 0.4599(6) 0.6028(5) 0.2692(7) 0.051(3) Uani 1 1 d .
H101 H 0.4774 0.6153 0.2326 0.061 Uiso 1 1 calc R
C125 C 0.8689(7) 0.3266(5) 0.6081(5) 0.047(3) Uani 1 1 d .
H125 H 0.8888 0.3405 0.6542 0.056 Uiso 1 1 calc R
C119 C 0.7381(7) 0.2065(5) 0.3035(6) 0.048(3) Uani 1 1 d .
H119 H 0.7370 0.1669 0.2853 0.057 Uiso 1 1 calc R
C111 C 0.3562(6) 0.3737(4) 0.4424(5) 0.031(2) Uani 1 1 d .
H111 H 0.3101 0.3647 0.4584 0.037 Uiso 1 1 calc R
C124 C 0.8666(8) 0.2645(5) 0.5934(5) 0.048(3) Uani 1 1 d .
H124 H 0.8859 0.2355 0.6295 0.058 Uiso 1 1 calc R
C27 C -0.2126(6) 0.4132(4) 0.8976(6) 0.037(2) Uani 1 1 d .
H27 H -0.2717 0.4212 0.8927 0.044 Uiso 1 1 calc R
O16 O 0.6835(5) 0.4925(5) 0.6991(4) 0.075(3) Uani 1 1 d .
C79 C -0.0256(6) 0.6447(4) 0.3714(5) 0.029(2) Uani 1 1 d .
H79 H 0.0302 0.6638 0.3911 0.034 Uiso 1 1 calc R
C96 C 0.4211(7) 0.5249(5) 0.4874(6) 0.046(3) Uani 1 1 d .
H96 H 0.4824 0.5180 0.4996 0.055 Uiso 1 1 calc R
C60 C 0.4257(8) 0.6701(5) 0.6194(6) 0.052(3) Uani 1 1 d .
H60 H 0.3989 0.6515 0.5757 0.062 Uiso 1 1 calc R
O14 O 0.6295(6) 0.5410(5) 0.5918(6) 0.099(4) Uani 1 1 d .
C33 C 0.0298(7) 0.4637(4) 0.7179(5) 0.037(2) Uani 1 1 d .
H33 H 0.0605 0.4738 0.6886 0.045 Uiso 1 1 calc R
C62 C 0.4800(8) 0.7583(5) 0.6898(6) 0.051(3) Uani 1 1 d .
H62 H 0.4924 0.8005 0.6950 0.061 Uiso 1 1 calc R
C77 C -0.1774(7) 0.6382(5) 0.3584(5) 0.038(2) Uani 1 1 d .
H77 H -0.2261 0.6537 0.3677 0.046 Uiso 1 1 calc R
C128 C 0.7713(6) 0.5684(4) 0.5198(5) 0.035(2) Uani 1 1 d .
H128 H 0.7335 0.5900 0.5371 0.042 Uiso 1 1 calc R
C99 C 0.4957(6) 0.5651(4) 0.3808(6) 0.041(3) Uani 1 1 d .
H99 H 0.5378 0.5509 0.4228 0.050 Uiso 1 1 calc R
C104 C 0.5855(5) 0.4790(4) 0.2102(4) 0.0247(19) Uani 1 1 d .
H104 H 0.6294 0.4917 0.1933 0.030 Uiso 1 1 calc R
C85 C 0.0972(7) 0.7161(5) 0.1021(5) 0.040(3) Uani 1 1 d .
H85 H 0.0739 0.7391 0.0610 0.048 Uiso 1 1 calc R
C44 C 0.8423(6) 0.6226(4) 0.7448(5) 0.033(2) Uani 1 1 d .
H44 H 0.8298 0.6335 0.6983 0.039 Uiso 1 1 calc R
C78 C -0.0952(7) 0.6648(4) 0.3884(6) 0.041(3) Uani 1 1 d .
H78 H -0.0867 0.6967 0.4207 0.049 Uiso 1 1 calc R
C51 C 0.2368(6) 0.5861(6) 0.8350(5) 0.044(3) Uani 1 1 d .
H51 H 0.1780 0.5806 0.8325 0.052 Uiso 1 1 calc R
C32 C -0.0582(7) 0.4768(4) 0.6993(5) 0.037(2) Uani 1 1 d .
H32 H -0.0891 0.4951 0.6562 0.044 Uiso 1 1 calc R
C100 C 0.5212(7) 0.5825(5) 0.3286(7) 0.049(3) Uani 1 1 d .
H100 H 0.5814 0.5805 0.3337 0.058 Uiso 1 1 calc R
C65 C 0.5454(8) 0.8052(5) 0.8343(6) 0.051(3) Uani 1 1 d .
H65 H 0.5298 0.8348 0.7989 0.062 Uiso 1 1 calc R
C22 C 0.1033(7) 0.1755(5) 0.8453(5) 0.044(3) Uani 1 1 d .
H22 H 0.1103 0.1352 0.8319 0.052 Uiso 1 1 calc R
C24 C 0.0497(6) 0.2760(4) 0.8162(5) 0.036(2) Uani 1 1 d .
H24 H 0.0201 0.3051 0.7821 0.044 Uiso 1 1 calc R
C28 C -0.1804(6) 0.4302(4) 0.8480(5) 0.028(2) Uani 1 1 d .
H28 H -0.2180 0.4502 0.8077 0.034 Uiso 1 1 calc R
C57 C 0.5088(8) 0.4363(4) 0.7360(6) 0.046(3) Uani 1 1 d .
H57 H 0.5457 0.4103 0.7221 0.056 Uiso 1 1 calc R
C56 C 0.4239(7) 0.4197(5) 0.7253(6) 0.049(3) Uani 1 1 d .
H56 H 0.3999 0.3831 0.7020 0.058 Uiso 1 1 calc R
C123 C 0.8358(7) 0.2458(4) 0.5256(5) 0.037(2) Uani 1 1 d .
H123 H 0.8343 0.2038 0.5147 0.045 Uiso 1 1 calc R
C17 C 0.2194(8) 0.2632(4) 1.1234(6) 0.048(3) Uani 1 1 d .
H17 H 0.2450 0.2386 1.1630 0.058 Uiso 1 1 calc R
C92 C 0.3169(7) 0.7085(5) 0.4037(6) 0.049(3) Uani 1 1 d .
H92 H 0.3320 0.6801 0.4403 0.059 Uiso 1 1 calc R
C67 C 0.5979(9) 0.7796(5) 0.9513(6) 0.062(4) Uani 1 1 d .
H67 H 0.6209 0.7907 0.9984 0.074 Uiso 1 1 calc R
O15 O 0.5738(5) 0.4476(4) 0.6070(4) 0.059(2) Uani 1 1 d .
C61 C 0.4434(9) 0.7318(6) 0.6241(6) 0.061(4) Uani 1 1 d .
H61 H 0.4311 0.7557 0.5839 0.073 Uiso 1 1 calc R
C112 C 0.4446(6) 0.3660(4) 0.4869(5) 0.031(2) Uani 1 1 d .
H112 H 0.4584 0.3520 0.5326 0.037 Uiso 1 1 calc R
C95 C 0.3816(8) 0.5088(5) 0.5320(6) 0.048(3) Uani 1 1 d .
H95 H 0.4148 0.4902 0.5745 0.057 Uiso 1 1 calc R
C43 C 0.9295(5) 0.6113(5) 0.7880(5) 0.035(2) Uani 1 1 d .
H43 H 0.9760 0.6180 0.7716 0.042 Uiso 1 1 calc R
C66 C 0.5788(9) 0.8229(5) 0.9018(7) 0.062(4) Uani 1 1 d .
H66 H 0.5885 0.8646 0.9136 0.074 Uiso 1 1 calc R
C89 C 0.2703(8) 0.7932(5) 0.3024(7) 0.057(3) Uani 1 1 d .
H89 H 0.2522 0.8221 0.2662 0.068 Uiso 1 1 calc R
C10 C 0.4344(7) 0.3488(5) 0.8778(6) 0.042(3) Uani 1 1 d .
H10 H 0.4373 0.3138 0.8522 0.051 Uiso 1 1 calc R
O21 O 0.1361(9) 0.7952(6) 0.8994(7) 0.138(5) Uani 1 1 d U
O23 O 0.1100(7) 0.6921(4) 0.8921(8) 0.124(5) Uani 1 1 d .
C90 C 0.3270(9) 0.8093(6) 0.3657(7) 0.067(4) Uani 1 1 d .
H90 H 0.3492 0.8495 0.3744 0.080 Uiso 1 1 calc R
N26 N 0.6647(8) 0.3563(9) 0.1271(7) 0.111(6) Uani 1 1 d .
C91 C 0.3520(9) 0.7662(5) 0.4173(6) 0.068(4) Uani 1 1 d .
H91 H 0.3929 0.7761 0.4616 0.082 Uiso 1 1 calc R
O24 O 0.0231(8) 0.7559(9) 0.9222(8) 0.184(9) Uani 1 1 d .
C137 C 0.6471(12) 0.2834(8) 0.0263(9) 0.106(6) Uani 1 1 d .
H13A H 0.6984 0.2567 0.0378 0.159 Uiso 1 1 calc R
H13B H 0.6411 0.3069 -0.0150 0.159 Uiso 1 1 calc R
H13C H 0.5941 0.2588 0.0177 0.159 Uiso 1 1 calc R
C138 C 0.6578(10) 0.3233(11) 0.0811(9) 0.107(8) Uani 1 1 d .
O10 O 0.6685(6) 0.2040(4) 0.8559(6) 0.090(3) Uani 1 1 d .
O9 O 0.6486(7) 0.3086(4) 0.8539(6) 0.098(4) Uani 1 1 d .
C140 C 0.1451(19) 0.3389(9) 0.6459(10) 0.154(11) Uani 1 1 d .
O22 O 0.0264(19) 0.7505(8) 0.8223(8) 0.305(16) Uani 1 1 d .
O12 O 0.5862(14) 0.2502(9) 0.7550(6) 0.216(9) Uani 1 1 d .
C139 C 0.0923(16) 0.3510(9) 0.5785(11) 0.153(9) Uani 1 1 d .
H13D H 0.0556 0.3866 0.5770 0.229 Uiso 1 1 calc R
H13E H 0.0546 0.3159 0.5591 0.229 Uiso 1 1 calc R
H13F H 0.1294 0.3591 0.5518 0.229 Uiso 1 1 calc R
N25 N 0.1700(16) 0.3317(9) 0.7034(10) 0.171(9) Uani 1 1 d .
O11 O 0.5350(10) 0.2371(6) 0.8367(14) 0.247(13) Uani 1 1 d .

loop_
_atom_site_aniso_label
_atom_site_aniso_U_11
_atom_site_aniso_U_22
_atom_site_aniso_U_33
_atom_site_aniso_U_23
_atom_site_aniso_U_13
_atom_site_aniso_U_12
Ru1 0.0178(3) 0.0165(3) 0.0241(4) 0.0023(3) 0.0070(3) -0.0017(3)
Ru4 0.0139(3) 0.0175(3) 0.0201(3) 0.0004(3) 0.0044(3) 0.0020(3)
Ru2 0.0158(3) 0.0199(4) 0.0206(3) 0.0039(3) 0.0061(3) 0.0009(3)
Ru3 0.0164(3) 0.0150(4) 0.0326(4) 0.0000(3) 0.0059(3) -0.0009(3)
Cl3 0.0475(14) 0.0311(13) 0.0240(12) 0.0026(10) 0.0082(11) -0.0030(11)
Cl2 0.0281(12) 0.0485(15) 0.0321(13) 0.0052(12) 0.0059(10) 0.0061(11)
Cl1 0.0616(19) 0.0342(15) 0.087(3) -0.0011(15) 0.0427(18) 0.0031(14)
Cl4 0.158(4) 0.0273(16) 0.097(3) -0.0031(17) 0.093(3) 0.000(2)
O7 0.022(3) 0.016(3) 0.026(3) 0.006(3) 0.010(3) 0.003(3)
O1 0.030(3) 0.020(3) 0.027(3) -0.002(3) 0.012(3) 0.003(3)
O5 0.020(3) 0.020(3) 0.022(3) 0.000(3) 0.006(2) -0.010(3)
O3 0.022(3) 0.029(3) 0.028(3) 0.006(3) 0.012(3) 0.009(3)
O2 0.015(3) 0.048(4) 0.019(3) 0.004(3) 0.005(2) -0.003(3)
N19 0.017(4) 0.019(4) 0.030(4) -0.004(3) 0.013(3) -0.005(3)
N6 0.022(4) 0.011(4) 0.037(4) -0.006(3) 0.012(3) -0.010(3)
N11 0.022(4) 0.036(5) 0.015(4) 0.000(3) 0.010(3) -0.008(3)
N24 0.015(3) 0.028(5) 0.022(4) 0.009(3) 0.005(3) 0.007(3)
N9 0.017(3) 0.031(4) 0.023(4) 0.011(4) 0.001(3) 0.003(3)
O8 0.014(3) 0.034(4) 0.031(3) -0.002(3) 0.010(3) 0.004(3)
O4 0.013(3) 0.048(4) 0.042(4) 0.005(3) 0.007(3) 0.007(3)
N12 0.018(4) 0.030(4) 0.027(4) 0.003(3) 0.012(3) 0.000(3)
N21 0.020(4) 0.024(4) 0.022(4) -0.009(3) 0.006(3) 0.003(3)
N13 0.010(3) 0.015(4) 0.038(4) 0.003(3) 0.004(3) 0.004(3)
O6 0.016(3) 0.040(4) 0.025(3) 0.002(3) 0.003(3) -0.006(3)
N23 0.022(4) 0.022(4) 0.024(4) 0.000(3) 0.008(3) 0.000(3)
N5 0.023(4) 0.022(4) 0.026(4) 0.003(3) 0.008(3) -0.008(3)
N22 0.019(4) 0.022(4) 0.030(4) 0.005(3) 0.008(3) 0.004(3)
N7 0.025(4) 0.027(4) 0.019(4) 0.004(3) 0.014(3) 0.001(3)
N3 0.021(4) 0.012(3) 0.021(4) 0.002(3) 0.001(3) 0.002(3)
O18 0.041(4) 0.029(4) 0.028(4) 0.000(3) 0.005(3) -0.006(3)
N17 0.021(4) 0.024(4) 0.037(5) 0.000(4) 0.000(3) -0.005(3)
N15 0.015(4) 0.032(4) 0.033(4) 0.001(4) 0.010(3) 0.000(3)
N10 0.027(4) 0.023(4) 0.026(4) 0.000(3) 0.009(3) 0.005(3)
N1 0.015(3) 0.019(4) 0.031(4) -0.002(3) 0.009(3) 0.001(3)
C115 0.017(4) 0.006(4) 0.028(4) -0.001(3) 0.006(3) 0.003(3)
O19 0.087(6) 0.034(4) 0.037(5) 0.007(3) 0.020(4) -0.013(4)
N4 0.024(4) 0.018(4) 0.030(4) -0.001(3) 0.006(3) 0.001(3)
N16 0.033(4) 0.014(4) 0.032(4) -0.001(3) 0.007(4) 0.000(3)
N14 0.023(4) 0.034(5) 0.030(4) -0.002(4) 0.014(3) -0.011(3)
C114 0.028(4) 0.006(4) 0.015(4) 0.001(3) 0.010(3) -0.005(3)
C81 0.016(4) 0.012(4) 0.020(4) 0.007(3) 0.001(3) 0.009(3)
C1 0.015(4) 0.031(5) 0.009(4) 0.012(3) 0.002(3) 0.005(4)
C47 0.029(4) 0.015(5) 0.023(4) -0.002(4) 0.014(4) 0.000(4)
O17 0.044(4) 0.054(5) 0.025(4) 0.005(3) -0.001(3) 0.010(4)
N18 0.015(4) 0.012(4) 0.055(5) -0.002(4) 0.002(4) 0.000(3)
N20 0.027(4) 0.040(5) 0.027(4) 0.012(4) 0.009(3) 0.000(4)
C35 0.015(4) 0.027(5) 0.014(4) 0.004(4) 0.004(3) -0.001(3)
C107 0.017(4) 0.008(4) 0.023(4) 0.010(3) 0.005(3) 0.003(3)
C6 0.014(4) 0.022(5) 0.024(4) 0.010(4) 0.009(3) 0.000(3)
C131 0.024(5) 0.027(5) 0.032(5) 0.013(4) 0.007(4) 0.009(4)
C80 0.017(4) 0.025(5) 0.019(4) 0.016(4) 0.007(3) 0.004(4)
C14 0.012(4) 0.023(4) 0.008(4) 0.001(3) 0.000(3) 0.001(3)
C75 0.021(4) 0.018(4) 0.019(4) 0.008(4) 0.005(3) 0.004(3)
C36 0.021(4) 0.035(5) 0.025(5) 0.001(4) 0.013(4) -0.003(4)
C46 0.023(4) 0.018(5) 0.023(4) -0.003(4) 0.015(3) -0.003(4)
O20 0.047(4) 0.047(5) 0.040(4) 0.000(3) 0.020(3) -0.001(3)
C132 0.019(4) 0.012(4) 0.020(4) -0.002(3) -0.004(3) -0.001(3)
C116 0.019(4) 0.008(4) 0.022(4) -0.001(3) 0.007(3) 0.001(3)
C117 0.025(5) 0.035(6) 0.033(6) -0.012(5) 0.007(4) 0.004(4)
C30 0.035(5) 0.016(4) 0.016(4) -0.006(4) 0.000(4) -0.005(4)
C68 0.038(6) 0.043(7) 0.042(7) -0.005(5) 0.010(5) 0.001(5)
C13 0.018(4) 0.023(5) 0.018(4) 0.008(4) 0.004(3) -0.001(4)
C72 0.023(5) 0.037(5) 0.024(5) 0.000(4) 0.006(4) -0.006(4)
C53 0.024(5) 0.036(6) 0.030(5) 0.003(4) 0.010(4) -0.006(4)
C102 0.032(5) 0.021(5) 0.060(7) 0.009(5) 0.021(5) -0.003(4)
C2 0.023(4) 0.027(5) 0.030(5) 0.002(4) 0.019(4) 0.006(4)
C48 0.016(4) 0.009(4) 0.019(4) 0.001(3) 0.005(3) -0.001(3)
C87 0.025(5) 0.023(5) 0.035(5) 0.012(4) 0.022(4) 0.003(4)
C12 0.023(4) 0.012(4) 0.029(5) 0.006(4) 0.016(4) 0.012(3)
C83 0.020(4) 0.028(5) 0.033(5) -0.004(4) 0.004(4) 0.001(4)
C113 0.018(4) 0.018(4) 0.023(4) 0.002(4) 0.008(3) -0.001(4)
C59 0.028(5) 0.036(6) 0.038(6) 0.009(5) 0.005(4) 0.004(4)
C120 0.049(6) 0.025(6) 0.054(7) -0.006(5) 0.012(6) 0.010(5)
C71 0.019(4) 0.020(4) 0.030(5) -0.006(4) 0.009(4) -0.003(4)
C41 0.024(4) 0.013(4) 0.026(5) -0.004(3) 0.019(4) -0.004(3)
C70 0.018(4) 0.026(5) 0.030(5) -0.001(4) 0.009(4) 0.005(4)
C121 0.018(4) 0.017(4) 0.036(5) 0.003(4) 0.004(4) 0.000(3)
C49 0.025(5) 0.035(6) 0.029(5) 0.008(4) 0.013(4) 0.015(4)
C103 0.022(4) 0.012(4) 0.022(4) 0.002(3) 0.007(4) 0.001(3)
C109 0.019(4) 0.018(4) 0.031(5) 0.005(4) 0.009(4) 0.001(4)
C34 0.033(5) 0.021(5) 0.027(5) 0.000(4) 0.013(4) -0.014(4)
C19 0.025(5) 0.024(5) 0.040(6) 0.005(4) 0.012(4) 0.006(4)
C39 0.022(4) 0.017(4) 0.022(4) -0.004(4) 0.010(4) -0.006(3)
C20 0.031(5) 0.024(5) 0.034(5) -0.006(4) 0.018(4) -0.004(4)
C108 0.018(4) 0.016(4) 0.025(4) -0.006(3) 0.011(4) -0.002(3)
C88 0.025(5) 0.020(5) 0.045(6) -0.003(4) 0.016(4) -0.004(4)
C126 0.032(5) 0.033(6) 0.027(5) -0.003(4) 0.009(4) 0.008(4)
C5 0.030(5) 0.018(4) 0.022(5) 0.006(4) 0.015(4) 0.000(4)
C29 0.029(5) 0.014(5) 0.036(5) -0.006(4) 0.009(4) -0.008(4)
C73 0.021(4) 0.026(5) 0.014(4) -0.006(4) 0.003(3) -0.003(4)
C98 0.011(4) 0.024(5) 0.047(6) -0.012(4) -0.003(4) 0.000(4)
C52 0.018(4) 0.043(6) 0.028(5) 0.020(4) 0.004(4) -0.006(4)
C45 0.039(5) 0.019(5) 0.053(6) 0.005(5) 0.028(5) 0.000(4)
C97 0.024(5) 0.024(5) 0.043(6) -0.011(4) -0.001(4) 0.002(4)
C106 0.014(4) 0.027(5) 0.023(5) -0.001(4) 0.004(3) -0.001(4)
C40 0.022(5) 0.016(4) 0.038(5) -0.008(4) 0.015(4) -0.001(4)
C15 0.026(5) 0.023(5) 0.020(5) 0.007(4) 0.000(4) 0.005(4)
C16 0.057(7) 0.044(7) 0.017(5) -0.002(4) 0.004(5) 0.018(5)
C133 0.021(4) 0.040(6) 0.022(5) 0.000(4) 0.003(4) 0.004(4)
C63 0.032(5) 0.034(6) 0.031(5) 0.002(4) 0.019(4) 0.002(4)
C122 0.025(5) 0.015(4) 0.044(6) -0.004(4) 0.015(4) 0.001(4)
C134 0.020(5) 0.038(6) 0.028(5) -0.011(4) 0.008(4) -0.013(4)
C31 0.039(6) 0.029(5) 0.033(6) -0.005(4) 0.002(5) 0.004(4)
C93 0.031(5) 0.032(6) 0.043(6) -0.006(5) 0.012(5) -0.001(4)
C110 0.019(4) 0.027(5) 0.030(5) 0.002(4) 0.014(4) -0.001(4)
N2 0.023(4) 0.029(4) 0.032(4) -0.002(4) 0.011(3) -0.011(3)
C74 0.030(5) 0.026(5) 0.012(4) -0.001(4) 0.007(4) -0.003(4)
C136 0.021(4) 0.032(5) 0.039(6) -0.001(5) 0.006(4) 0.003(4)
C54 0.025(5) 0.026(5) 0.016(4) 0.006(4) 0.002(4) -0.012(4)
C38 0.013(4) 0.019(4) 0.020(4) -0.010(3) 0.008(3) -0.006(3)
C64 0.031(5) 0.027(5) 0.044(6) 0.004(5) 0.014(5) -0.001(4)
C94 0.055(7) 0.046(7) 0.025(5) 0.009(5) 0.004(5) 0.013(6)
C7 0.020(4) 0.028(5) 0.018(4) 0.016(4) 0.007(4) 0.006(4)
C26 0.029(5) 0.028(5) 0.046(6) -0.011(5) 0.017(4) 0.001(4)
C8 0.034(6) 0.037(6) 0.058(7) 0.025(5) 0.028(5) 0.001(5)
C37 0.022(4) 0.030(5) 0.022(5) 0.010(4) 0.004(4) 0.000(4)
C135 0.022(4) 0.032(6) 0.033(5) 0.006(4) 0.012(4) 0.001(4)
C4 0.016(4) 0.018(4) 0.027(5) 0.007(4) 0.008(4) -0.003(3)
C3 0.018(4) 0.019(5) 0.030(5) 0.006(4) 0.009(3) -0.001(3)
C84 0.050(6) 0.030(6) 0.025(5) -0.005(4) 0.015(5) 0.003(5)
C86 0.042(6) 0.023(5) 0.047(7) 0.002(5) 0.023(5) 0.007(4)
N8 0.018(4) 0.054(6) 0.026(4) 0.001(4) 0.005(3) -0.001(4)
C130 0.029(5) 0.019(5) 0.030(5) -0.003(4) 0.006(4) 0.002(4)
C127 0.022(4) 0.034(5) 0.037(5) -0.002(4) 0.013(4) 0.014(4)
O13 0.056(5) 0.082(7) 0.049(5) -0.002(5) 0.023(4) 0.013(5)
C18 0.056(7) 0.014(5) 0.049(7) 0.007(5) 0.015(5) 0.012(5)
C82 0.021(4) 0.012(4) 0.024(4) 0.001(3) 0.008(4) 0.002(3)
C76 0.024(5) 0.035(6) 0.039(6) 0.004(5) 0.017(4) 0.007(4)
C50 0.027(5) 0.052(7) 0.028(5) 0.018(5) 0.013(4) 0.013(5)
C129 0.055(6) 0.024(5) 0.045(6) -0.002(5) 0.022(5) 0.010(5)
C25 0.032(5) 0.019(5) 0.031(5) -0.002(4) 0.007(4) -0.008(4)
C11 0.030(5) 0.020(5) 0.060(7) 0.007(5) 0.024(5) 0.006(4)
C105 0.017(4) 0.039(6) 0.018(5) 0.001(4) 0.001(4) 0.002(4)
C58 0.034(5) 0.025(5) 0.033(5) 0.004(4) 0.016(4) 0.000(4)
C69 0.022(4) 0.017(4) 0.028(5) 0.001(4) 0.005(4) -0.004(4)
C55 0.053(7) 0.029(6) 0.062(8) 0.000(5) 0.028(6) -0.013(5)
C21 0.057(7) 0.035(6) 0.020(5) 0.004(4) 0.009(5) 0.006(5)
C42 0.021(4) 0.030(5) 0.049(6) 0.002(5) 0.016(4) 0.002(4)
C23 0.071(8) 0.041(7) 0.020(5) 0.004(5) 0.012(5) -0.012(6)
C9 0.039(6) 0.037(6) 0.056(7) -0.003(5) 0.029(5) 0.010(5)
C118 0.032(5) 0.040(6) 0.030(6) -0.011(5) -0.005(4) 0.004(5)
C101 0.033(6) 0.025(6) 0.097(10) 0.000(6) 0.025(6) -0.001(5)
C125 0.067(7) 0.032(6) 0.032(6) 0.009(5) 0.009(5) 0.023(5)
C119 0.045(6) 0.023(6) 0.060(8) -0.015(5) 0.002(6) -0.002(5)
C111 0.029(5) 0.025(5) 0.049(6) 0.009(5) 0.028(5) -0.001(4)
C124 0.076(8) 0.041(7) 0.030(6) 0.023(5) 0.022(6) 0.031(6)
C27 0.025(5) 0.029(6) 0.063(7) -0.017(5) 0.024(5) 0.000(4)
O16 0.037(4) 0.152(10) 0.027(4) -0.015(5) 0.001(3) 0.017(5)
C79 0.030(5) 0.021(5) 0.043(6) 0.003(4) 0.021(4) 0.001(4)
C96 0.035(6) 0.033(6) 0.047(7) 0.002(5) -0.011(5) 0.018(5)
C60 0.080(9) 0.039(7) 0.035(6) 0.016(5) 0.018(6) 0.010(6)
O14 0.071(7) 0.072(7) 0.150(11) 0.050(7) 0.036(7) 0.007(5)
C33 0.057(7) 0.029(5) 0.024(5) 0.003(4) 0.014(5) -0.008(5)
C62 0.066(8) 0.034(6) 0.055(8) 0.026(6) 0.026(6) 0.009(6)
C77 0.038(6) 0.043(6) 0.039(6) 0.007(5) 0.020(5) 0.012(5)
C128 0.042(6) 0.026(5) 0.052(6) -0.009(5) 0.033(5) 0.005(4)
C99 0.022(5) 0.021(5) 0.071(8) -0.012(5) 0.006(5) -0.001(4)
C104 0.021(4) 0.033(5) 0.024(5) 0.007(4) 0.012(4) 0.000(4)
C85 0.050(6) 0.032(6) 0.037(6) 0.012(5) 0.015(5) 0.017(5)
C44 0.038(5) 0.032(6) 0.036(5) 0.008(4) 0.022(4) 0.007(4)
C78 0.060(7) 0.018(5) 0.052(7) -0.016(5) 0.030(6) 0.002(5)
C51 0.021(5) 0.088(9) 0.027(5) 0.027(6) 0.013(4) 0.015(5)
C32 0.053(6) 0.028(6) 0.027(5) 0.009(4) 0.012(5) 0.007(5)
C100 0.030(6) 0.024(6) 0.104(11) -0.017(6) 0.040(7) -0.007(5)
C65 0.076(8) 0.026(6) 0.053(8) -0.008(5) 0.024(6) -0.004(6)
C22 0.073(8) 0.023(5) 0.041(6) -0.007(5) 0.028(6) -0.004(5)
C24 0.042(6) 0.020(5) 0.038(6) -0.001(5) 0.004(5) 0.003(4)
C28 0.027(5) 0.026(5) 0.027(5) -0.005(4) 0.004(4) 0.006(4)
C57 0.073(8) 0.019(5) 0.065(8) -0.011(5) 0.046(7) -0.005(5)
C56 0.059(7) 0.044(7) 0.046(7) -0.017(5) 0.024(6) -0.023(6)
C123 0.052(6) 0.021(5) 0.048(7) 0.005(5) 0.030(6) 0.007(5)
C17 0.074(8) 0.014(5) 0.045(7) 0.003(5) 0.008(6) 0.005(5)
C92 0.053(7) 0.028(6) 0.053(7) -0.001(5) 0.003(6) -0.010(5)
C67 0.101(10) 0.043(7) 0.045(7) -0.021(6) 0.030(7) -0.005(7)
O15 0.057(5) 0.050(5) 0.057(5) -0.005(4) 0.005(4) -0.005(4)
C61 0.086(9) 0.058(8) 0.038(7) 0.026(6) 0.021(7) -0.002(7)
C112 0.035(5) 0.026(5) 0.034(5) 0.011(4) 0.016(4) 0.000(4)
C95 0.058(7) 0.032(6) 0.036(6) -0.008(5) -0.004(5) 0.006(5)
C43 0.026(5) 0.032(5) 0.059(7) 0.003(5) 0.031(5) 0.004(4)
C66 0.094(10) 0.021(6) 0.074(9) -0.009(6) 0.035(8) -0.018(6)
C89 0.069(8) 0.014(5) 0.071(9) 0.001(5) 0.006(7) 0.004(5)
C10 0.046(6) 0.040(6) 0.052(7) 0.007(5) 0.030(5) 0.012(5)
O21 0.141(8) 0.095(7) 0.133(8) 0.060(6) -0.002(6) -0.027(6)
O23 0.098(8) 0.032(5) 0.265(17) 0.016(8) 0.092(10) 0.020(5)
C90 0.096(11) 0.033(7) 0.058(8) -0.001(6) 0.011(8) -0.023(7)
N26 0.054(8) 0.210(19) 0.061(9) -0.004(11) 0.013(7) -0.033(9)
C91 0.089(10) 0.027(6) 0.053(8) -0.009(6) -0.017(7) -0.022(6)
O24 0.083(8) 0.30(2) 0.148(13) -0.143(14) 0.018(8) 0.037(11)
C137 0.128(15) 0.086(13) 0.077(12) -0.006(10) 0.005(11) 0.005(11)
C138 0.057(9) 0.19(2) 0.055(10) 0.047(12) -0.007(8) -0.056(12)
O10 0.077(7) 0.036(5) 0.130(10) 0.013(6) 0.007(6) 0.006(5)
O9 0.132(9) 0.034(5) 0.144(11) -0.023(6) 0.069(8) -0.008(6)
C140 0.29(3) 0.083(14) 0.051(11) 0.011(10) 0.011(16) -0.049(16)
O22 0.58(4) 0.114(14) 0.083(12) 0.015(10) -0.049(18) -0.06(2)
O12 0.34(2) 0.203(18) 0.030(7) 0.030(9) -0.018(10) -0.031(16)
C139 0.23(3) 0.087(15) 0.119(19) -0.018(13) 0.039(19) 0.016(15)
N25 0.29(3) 0.135(17) 0.097(14) -0.008(13) 0.080(17) 0.049(17)
O11 0.173(14) 0.071(9) 0.62(4) -0.007(16) 0.30(2) 0.013(9)

loop_
_atom_type_symbol
_atom_type_description
_atom_type_scat_dispersion_real
_atom_type_scat_dispersion_imag
_atom_type_scat_source
C C 0.0033 0.0016 'International Tables Vol C Tables 4.2.6.8 and 6.1.1.4'
H H 0.0000 0.0000 'International Tables Vol C Tables 4.2.6.8 and 6.1.1.4'
Cl Cl 0.1484 0.1585 'International Tables Vol C Tables 4.2.6.8 and 6.1.1.4'
N N 0.0061 0.0033 'International Tables Vol C Tables 4.2.6.8 and 6.1.1.4'
O O 0.0106 0.0060 'International Tables Vol C Tables 4.2.6.8 and 6.1.1.4'
Ru Ru -1.2594 0.8363 'International Tables Vol C Tables 4.2.6.8 and 6.1.1.4'

loop_
_geom_angle_atom_site_label_1
_geom_angle_atom_site_label_2
_geom_angle_atom_site_label_3
_geom_angle
N1 Ru1 O1 88.5(3)
N1 Ru1 N6 88.3(3)
O1 Ru1 N6 94.1(3)
N1 Ru1 N5 89.0(3)
O1 Ru1 N5 172.7(3)
N6 Ru1 N5 79.0(3)
N1 Ru1 N3 96.7(3)
O1 Ru1 N3 86.7(2)
N6 Ru1 N3 175.0(3)
N5 Ru1 N3 100.3(3)
N1 Ru1 N4 172.9(3)
O1 Ru1 N4 86.1(3)
N6 Ru1 N4 96.6(3)
N5 Ru1 N4 97.0(3)
N3 Ru1 N4 78.5(3)
N19 Ru4 O7 88.7(2)
N19 Ru4 N21 92.5(3)
O7 Ru4 N21 91.0(3)
N19 Ru4 N24 94.1(3)
O7 Ru4 N24 173.3(3)
N21 Ru4 N24 94.9(3)
N19 Ru4 N23 92.5(3)
O7 Ru4 N23 95.1(2)
N21 Ru4 N23 172.2(3)
N24 Ru4 N23 78.8(3)
N19 Ru4 N22 170.9(3)
O7 Ru4 N22 87.2(2)
N21 Ru4 N22 79.4(3)
N24 Ru4 N22 90.8(3)
N23 Ru4 N22 96.0(3)
N7 Ru2 O3 88.7(2)
N7 Ru2 N12 92.8(3)
O3 Ru2 N12 88.4(3)
N7 Ru2 N9 92.3(3)
O3 Ru2 N9 173.9(3)
N12 Ru2 N9 97.5(3)
N7 Ru2 N10 92.3(3)
O3 Ru2 N10 94.7(3)
N12 Ru2 N10 174.2(3)
N9 Ru2 N10 79.3(3)
N7 Ru2 N11 170.0(3)
O3 Ru2 N11 85.2(2)
N12 Ru2 N11 79.1(3)
N9 Ru2 N11 94.7(3)
N10 Ru2 N11 96.2(3)
N13 Ru3 N17 90.0(3)
N13 Ru3 N18 93.2(3)
N17 Ru3 N18 78.7(3)
N13 Ru3 O5 88.5(3)
N17 Ru3 O5 94.5(3)
N18 Ru3 O5 173.0(3)
N13 Ru3 N15 95.5(3)
N17 Ru3 N15 174.1(3)
N18 Ru3 N15 99.0(3)
O5 Ru3 N15 87.7(2)
N13 Ru3 N16 172.9(3)
N17 Ru3 N16 96.6(3)
N18 Ru3 N16 85.6(3)
O5 Ru3 N16 93.6(3)
N15 Ru3 N16 77.8(3)
O19 Cl3 O18 109.1(4)
O19 Cl3 O20 111.1(5)
O18 Cl3 O20 108.7(4)
O19 Cl3 O17 109.0(5)
O18 Cl3 O17 109.5(4)
O20 Cl3 O17 109.4(4)
O14 Cl2 O16 114.8(7)
O14 Cl2 O13 109.6(6)
O16 Cl2 O13 108.9(5)
O14 Cl2 O15 108.8(5)
O16 Cl2 O15 108.1(5)
O13 Cl2 O15 106.4(5)
O11 Cl1 O10 108.4(9)
O11 Cl1 O9 117.3(8)
O10 Cl1 O9 111.7(6)
O11 Cl1 O12 103.0(14)
O10 Cl1 O12 107.9(10)
O9 Cl1 O12 107.7(9)
O23 Cl4 O24 119.5(11)
O23 Cl4 O21 122.5(9)
O24 Cl4 O21 116.0(11)
O23 Cl4 O22 92.0(11)
O24 Cl4 O22 95.3(14)
O21 Cl4 O22 96.8(10)
C115 O7 Ru4 128.7(5)
C13 O1 Ru1 128.0(5)
C81 O5 Ru3 126.3(5)
C47 O3 Ru2 127.9(5)
C103 N19 Ru4 127.9(6)
C103 N19 H19 116.1
Ru4 N19 H19 116.1
C34 N6 C30 118.8(8)
C34 N6 Ru1 125.3(6)
C30 N6 Ru1 115.9(6)
C59 N11 C63 119.0(8)
C59 N11 Ru2 125.8(7)
C63 N11 Ru2 115.0(6)
C136 N24 C132 118.6(7)
C136 N24 Ru4 125.2(6)
C132 N24 Ru4 116.1(6)
C49 N9 C53 117.6(7)
C49 N9 Ru2 127.2(7)
C53 N9 Ru2 115.1(6)
C68 N12 C64 116.3(9)
C68 N12 Ru2 127.1(7)
C64 N12 Ru2 116.5(6)
C117 N21 C121 119.7(8)
C117 N21 Ru4 126.0(7)
C121 N21 Ru4 114.0(6)
C69 N13 Ru3 129.6(6)
C69 N13 H13 115.2
Ru3 N13 H13 115.2
C131 N23 C127 118.7(8)
C131 N23 Ru4 116.0(6)
C127 N23 Ru4 125.3(6)
C25 N5 C29 118.8(7)
C25 N5 Ru1 125.4(6)
C29 N5 Ru1 115.5(6)
C122 N22 C126 119.0(8)
C122 N22 Ru4 115.3(6)
C126 N22 Ru4 125.7(6)
C35 N7 Ru2 129.0(6)
C35 N7 H7 115.5
Ru2 N7 H7 115.5
C19 N3 C15 118.7(8)
C19 N3 Ru1 116.0(6)
C15 N3 Ru1 125.2(6)
C93 N17 C97 118.0(8)
C93 N17 Ru3 126.0(6)
C97 N17 Ru3 116.0(7)
C87 N15 C83 119.0(8)
C87 N15 Ru3 116.2(6)
C83 N15 Ru3 124.8(6)
C58 N10 C54 119.2(8)
C58 N10 Ru2 125.3(6)
C54 N10 Ru2 115.3(6)
C1 N1 Ru1 129.1(6)
C1 N1 H1 115.5
Ru1 N1 H1 115.5
O7 C115 C116 126.1(7)
O7 C115 C114 114.8(7)
C116 C115 C114 119.1(7)
C24 N4 C20 117.9(8)
C24 N4 Ru1 126.6(6)
C20 N4 Ru1 114.9(6)
C92 N16 C88 118.3(8)
C92 N16 Ru3 125.6(7)
C88 N16 Ru3 115.7(6)
C72 N14 H14A 109.0
C72 N14 H14B 109.4
H14A N14 H14B 109.2
C113 C114 C109 119.3(7)
C113 C114 C115 119.1(7)
C109 C114 C115 121.6(7)
O5 C81 C82 128.5(7)
O5 C81 C80 112.6(7)
C82 C81 C80 118.9(7)
N1 C1 C14 124.6(8)
N1 C1 C2 117.3(7)
C14 C1 C2 118.2(7)
O3 C47 C48 126.8(7)
O3 C47 C46 113.4(7)
C48 C47 C46 119.8(7)
C102 N18 C98 117.7(8)
C102 N18 Ru3 126.0(6)
C98 N18 Ru3 115.9(7)
C106 N20 H20A 109.0
C106 N20 H20B 109.1
H20A N20 H20B 109.3
N7 C35 C36 116.6(7)
N7 C35 C48 124.8(7)
C36 C35 C48 118.5(7)
C106 C107 C108 118.4(7)
C106 C107 C116 119.7(7)
C108 C107 C116 121.9(7)
O2 C6 C5 120.7(8)
O2 C6 C7 120.0(7)
C5 C6 C7 119.2(7)
N23 C131 C130 121.5(8)
N23 C131 C132 115.0(8)
C130 C131 C132 123.5(8)
C79 C80 C75 119.8(7)
C79 C80 C81 120.6(7)
C75 C80 C81 119.5(8)
C13 C14 C1 124.1(7)
C13 C14 C5 118.0(7)
C1 C14 C5 117.8(7)
C76 C75 C80 117.5(8)
C76 C75 C74 121.7(8)
C80 C75 C74 120.8(7)
C37 C36 C35 123.8(8)
C37 C36 H36 118.1
C35 C36 H36 118.1
C45 C46 C41 119.7(7)
C45 C46 C47 120.0(7)
C41 C46 C47 120.4(7)
N24 C132 C133 122.3(8)
N24 C132 C131 113.9(7)
C133 C132 C131 123.8(8)
C115 C116 C107 119.5(7)
C115 C116 C103 122.0(7)
C107 C116 C103 118.6(7)
N21 C117 C118 123.2(10)
N21 C117 H117 118.4
C118 C117 H117 118.4
N6 C30 C31 121.3(9)
N6 C30 C29 114.7(7)
C31 C30 C29 124.1(9)
N12 C68 C67 123.3(11)
N12 C68 H68 118.4
C67 C68 H68 118.4
O1 C13 C14 125.7(7)
O1 C13 C12 113.1(7)
C14 C13 C12 121.2(7)
N14 C72 C73 123.3(8)
N14 C72 C71 116.7(8)
C73 C72 C71 120.0(8)
C52 C53 N9 119.9(9)
C52 C53 C54 125.7(9)
N9 C53 C54 114.5(7)
N18 C102 C101 121.7(10)
N18 C102 H102 119.1
C101 C102 H102 119.1
C3 C2 C1 123.1(7)
C3 C2 H2 118.4
C1 C2 H2 118.4
C47 C48 C35 122.6(7)
C47 C48 C39 120.3(7)
C35 C48 C39 117.1(7)
N15 C87 C86 120.3(9)
N15 C87 C88 114.5(8)
C86 C87 C88 125.2(9)
C7 C12 C11 119.1(7)
C7 C12 C13 120.3(8)
C11 C12 C13 120.5(8)
N15 C83 C84 121.0(9)
N15 C83 H83 119.5
C84 C83 H83 119.5
C112 C113 C114 121.2(8)
C112 C113 H113 119.4
C114 C113 H113 119.4
N11 C59 C60 122.3(10)
N11 C59 H59 118.9
C60 C59 H59 118.9
C121 C120 C119 118.8(10)
C121 C120 H120 120.6
C119 C120 H120 120.6
C70 C71 C72 119.6(8)
C70 C71 H71 120.2
C72 C71 H71 120.2
C42 C41 C46 120.7(8)
C42 C41 C40 118.8(8)
C46 C41 C40 120.5(7)
C71 C70 C69 123.9(8)
C71 C70 H70 118.1
C69 C70 H70 118.1
N21 C121 C120 120.1(9)
N21 C121 C122 117.0(8)
C120 C121 C122 122.9(9)
N9 C49 C50 124.4(10)
N9 C49 H49 117.8
C50 C49 H49 117.8
N19 C103 C116 125.6(7)
N19 C103 C104 116.6(7)
C116 C103 C104 117.7(7)
C110 C109 C114 119.8(8)
C110 C109 C108 120.2(7)
C114 C109 C108 120.0(7)
N6 C34 C33 122.5(9)
N6 C34 H34 118.7
C33 C34 H34 118.7
N3 C19 C18 122.5(9)
N3 C19 C20 114.8(8)
C18 C19 C20 122.7(9)
C38 C39 C48 121.3(7)
C38 C39 C40 118.3(7)
C48 C39 C40 120.4(7)
N4 C20 C21 122.5(8)
N4 C20 C19 114.7(8)
C21 C20 C19 122.8(9)
O8 C108 C107 123.7(8)
O8 C108 C109 118.6(7)
C107 C108 C109 117.6(7)
N16 C88 C89 121.0(9)
N16 C88 C87 115.8(8)
C89 C88 C87 123.0(9)
N22 C126 C125 122.1(9)
N22 C126 H126 118.9
C125 C126 H126 118.9
C4 C5 C6 120.5(8)
C4 C5 C14 119.4(7)
C6 C5 C14 120.1(7)
N5 C29 C28 121.9(8)
N5 C29 C30 114.6(7)
C28 C29 C30 123.4(8)
C72 C73 C74 118.2(8)
C72 C73 C82 121.1(7)
C74 C73 C82 120.5(8)
N18 C98 C99 121.5(10)
N18 C98 C97 114.8(8)
C99 C98 C97 123.7(9)
C53 C52 C51 121.0(10)
C53 C52 H52 119.5
C51 C52 H52 119.5
C44 C45 C46 119.1(9)
C44 C45 H45 120.5
C46 C45 H45 120.5
N17 C97 C96 119.6(10)
N17 C97 C98 114.2(8)
C96 C97 C98 126.2(9)
N20 C106 C107 122.4(7)
N20 C106 C105 117.0(8)
C107 C106 C105 120.6(7)
O4 C40 C41 119.2(7)
O4 C40 C39 122.3(8)
C41 C40 C39 118.5(7)
N3 C15 C16 120.7(8)
N3 C15 H15 119.6
C16 C15 H15 119.6
C17 C16 C15 119.7(9)
C17 C16 H16 120.2
C15 C16 H16 120.2
C134 C133 C132 119.0(9)
C134 C133 H133 120.5
C132 C133 H133 120.5
N11 C63 C62 122.1(10)
N11 C63 C64 115.3(8)
C62 C63 C64 122.6(10)
N22 C122 C123 121.3(9)
N22 C122 C121 114.1(8)
C123 C122 C121 124.6(8)
C133 C134 C135 118.6(8)
C133 C134 H134 120.7
C135 C134 H134 120.7
C30 C31 C32 118.3(9)
C30 C31 H31 120.8
C32 C31 H31 120.8
N17 C93 C94 122.6(9)
N17 C93 H93 118.7
C94 C93 H93 118.7
C111 C110 C109 120.3(8)
C111 C110 H110 119.9
C109 C110 H110 119.9
C4 N2 H2A 107.9
C4 N2 H2B 110.3
H2A N2 H2B 109.5
O6 C74 C73 123.8(8)
O6 C74 C75 118.2(7)
C73 C74 C75 118.0(7)
N24 C136 C135 121.6(9)
N24 C136 H136 119.2
C135 C136 H136 119.2
C55 C54 N10 120.1(9)
C55 C54 C53 124.5(8)
N10 C54 C53 115.4(8)
N8 C38 C39 124.3(7)
N8 C38 C37 114.9(8)
C39 C38 C37 120.8(7)
C65 C64 N12 122.3(10)
C65 C64 C63 123.9(10)
N12 C64 C63 113.7(8)
C95 C94 C93 118.8(11)
C95 C94 H94 120.6
C93 C94 H94 120.6
C12 C7 C8 119.0(9)
C12 C7 C6 120.6(7)
C8 C7 C6 120.3(8)
C25 C26 C27 120.7(9)
C25 C26 H26 119.6
C27 C26 H26 119.6
C9 C8 C7 120.6(10)
C9 C8 H8 119.7
C7 C8 H8 119.7
C36 C37 C38 118.5(8)
C36 C37 H37 120.7
C38 C37 H37 120.7
C136 C135 C134 120.0(9)
C136 C135 H135 120.0
C134 C135 H135 120.0
N2 C4 C5 123.0(7)
N2 C4 C3 117.0(8)
C5 C4 C3 120.0(7)
C2 C3 C4 121.3(8)
C2 C3 H3 119.4
C4 C3 H3 119.4
C85 C84 C83 121.3(9)
C85 C84 H84 119.3
C83 C84 H84 119.3
C87 C86 C85 119.5(9)
C87 C86 H86 120.2
C85 C86 H86 120.2
C38 N8 H8A 108.5
C38 N8 H8B 110.6
H8A N8 H8B 108.7
C129 C130 C131 118.9(9)
C129 C130 H130 120.5
C131 C130 H130 120.5
C128 C127 N23 122.8(8)
C128 C127 H127 118.6
N23 C127 H127 118.6
C17 C18 C19 117.4(9)
C17 C18 H18 121.3
C19 C18 H18 121.3
C81 C82 C73 121.4(7)
C81 C82 C69 122.3(7)
C73 C82 C69 116.3(7)
C77 C76 C75 122.0(9)
C77 C76 H76 119.0
C75 C76 H76 119.0
C51 C50 C49 118.3(10)
C51 C50 H50 120.9
C49 C50 H50 120.9
C128 C129 C130 119.3(9)
C128 C129 H129 120.3
C130 C129 H129 120.3
N5 C25 C26 120.5(9)
N5 C25 H25 119.8
C26 C25 H25 119.8
C10 C11 C12 119.9(9)
C10 C11 H11 120.0
C12 C11 H11 120.0
C104 C105 C106 121.5(8)
C104 C105 H105 119.3
C106 C105 H105 119.3
N10 C58 C57 121.8(9)
N10 C58 H58 119.1
C57 C58 H58 119.1
N13 C69 C70 116.9(8)
N13 C69 C82 124.2(8)
C70 C69 C82 118.8(7)
C54 C55 C56 121.4(10)
C54 C55 H55 119.3
C56 C55 H55 119.3
C22 C21 C20 117.8(9)
C22 C21 H21 121.1
C20 C21 H21 121.1
C43 C42 C41 119.0(8)
C43 C42 H42 120.5
C41 C42 H42 120.5
C24 C23 C22 118.9(10)
C24 C23 H23 120.5
C22 C23 H23 120.5
C8 C9 C10 119.7(9)
C8 C9 H9 120.1
C10 C9 H9 120.1
C119 C118 C117 118.4(10)
C119 C118 H118 120.8
C117 C118 H118 120.8
C100 C101 C102 120.6(11)
C100 C101 H101 119.7
C102 C101 H101 119.7
C126 C125 C124 118.8(10)
C126 C125 H125 120.6
C124 C125 H125 120.6
C118 C119 C120 119.9(10)
C118 C119 H119 120.1
C120 C119 H119 120.1
C110 C111 C112 121.1(8)
C110 C111 H111 119.5
C112 C111 H111 119.5
C123 C124 C125 119.1(9)
C123 C124 H124 120.4
C125 C124 H124 120.4
C28 C27 C26 117.4(8)
C28 C27 H27 121.3
C26 C27 H27 121.3
C78 C79 C80 120.6(9)
C78 C79 H79 119.7
C80 C79 H79 119.7
C95 C96 C97 121.3(10)
C95 C96 H96 119.3
C97 C96 H96 119.3
C59 C60 C61 119.7(11)
C59 C60 H60 120.1
C61 C60 H60 120.1
C34 C33 C32 118.4(9)
C34 C33 H33 120.8
C32 C33 H33 120.8
C63 C62 C61 118.3(11)
C63 C62 H62 120.9
C61 C62 H62 120.9
C76 C77 C78 119.9(9)
C76 C77 H77 120.0
C78 C77 H77 120.0
C127 C128 C129 118.8(8)
C127 C128 H128 120.6
C129 C128 H128 120.6
C100 C99 C98 119.2(10)
C100 C99 H99 120.4
C98 C99 H99 120.4
C105 C104 C103 122.0(8)
C105 C104 H104 119.0
C103 C104 H104 119.0
C84 C85 C86 118.7(10)
C84 C85 H85 120.7
C86 C85 H85 120.7
C45 C44 C43 121.0(9)
C45 C44 H44 119.5
C43 C44 H44 119.5
C79 C78 C77 120.0(9)
C79 C78 H78 120.0
C77 C78 H78 120.0
C52 C51 C50 118.9(9)
C52 C51 H51 120.6
C50 C51 H51 120.6
C33 C32 C31 120.6(9)
C33 C32 H32 119.7
C31 C32 H32 119.7
C101 C100 C99 119.3(10)
C101 C100 H100 120.3
C99 C100 H100 120.3
C64 C65 C66 120.0(11)
C64 C65 H65 120.0
C66 C65 H65 120.0
C21 C22 C23 119.4(9)
C21 C22 H22 120.3
C23 C22 H22 120.3
N4 C24 C23 123.5(9)
N4 C24 H24 118.2
C23 C24 H24 118.2
C29 C28 C27 120.6(9)
C29 C28 H28 119.7
C27 C28 H28 119.7
C56 C57 C58 119.1(9)
C56 C57 H57 120.5
C58 C57 H57 120.5
C57 C56 C55 118.4(10)
C57 C56 H56 120.8
C55 C56 H56 120.8
C124 C123 C122 119.7(9)
C124 C123 H123 120.1
C122 C123 H123 120.1
C16 C17 C18 120.9(10)
C16 C17 H17 119.6
C18 C17 H17 119.6
N16 C92 C91 123.2(11)
N16 C92 H92 118.4
C91 C92 H92 118.4
C66 C67 C68 119.3(12)
C66 C67 H67 120.3
C68 C67 H67 120.3
C60 C61 C62 118.6(10)
C60 C61 H61 120.7
C62 C61 H61 120.7
C113 C112 C111 118.3(8)
C113 C112 H112 120.9
C111 C112 H112 120.9
C94 C95 C96 119.6(10)
C94 C95 H95 120.2
C96 C95 H95 120.2
C42 C43 C44 120.3(8)
C42 C43 H43 119.8
C44 C43 H43 119.8
C67 C66 C65 118.7(11)
C67 C66 H66 120.7
C65 C66 H66 120.7
C90 C89 C88 119.1(11)
C90 C89 H89 120.4
C88 C89 H89 120.4
C11 C10 C9 121.7(10)
C11 C10 H10 119.2
C9 C10 H10 119.2
C89 C90 C91 119.0(11)
C89 C90 H90 120.5
C91 C90 H90 120.5
C92 C91 C90 119.3(11)
C92 C91 H91 120.4
C90 C91 H91 120.4
C138 C137 H13A 109.5
C138 C137 H13B 109.5
H13A C137 H13B 109.5
C138 C137 H13C 109.5
H13A C137 H13C 109.5
H13B C137 H13C 109.5
N26 C138 C137 178.2(18)
N25 C140 C139 164(4)
C140 C139 H13D 109.5
C140 C139 H13E 109.5
H13D C139 H13E 109.5
C140 C139 H13F 109.5
H13D C139 H13F 109.5
H13E C139 H13F 109.5

loop_
_geom_bond_atom_site_label_1
_geom_bond_atom_site_label_2
_geom_bond_distance
Ru1 N1 2.024(7)
Ru1 O1 2.028(5)
Ru1 N6 2.047(8)
Ru1 N5 2.057(6)
Ru1 N3 2.068(7)
Ru1 N4 2.081(7)
Ru4 N19 2.000(7)
Ru4 O7 2.034(5)
Ru4 N21 2.044(7)
Ru4 N24 2.050(6)
Ru4 N23 2.058(7)
Ru4 N22 2.059(7)
Ru2 N7 1.997(7)
Ru2 O3 2.017(5)
Ru2 N12 2.042(8)
Ru2 N9 2.055(6)
Ru2 N10 2.056(7)
Ru2 N11 2.083(7)
Ru3 N13 1.997(7)
Ru3 N17 2.034(8)
Ru3 N18 2.036(7)
Ru3 O5 2.067(5)
Ru3 N15 2.079(8)
Ru3 N16 2.081(7)
Cl3 O19 1.409(8)
Cl3 O18 1.438(6)
Cl3 O20 1.442(7)
Cl3 O17 1.448(7)
Cl2 O14 1.388(9)
Cl2 O16 1.404(8)
Cl2 O13 1.463(8)
Cl2 O15 1.463(8)
Cl1 O11 1.328(11)
Cl1 O10 1.374(9)
Cl1 O9 1.434(9)
Cl1 O12 1.455(13)
Cl4 O23 1.293(9)
Cl4 O24 1.307(13)
Cl4 O21 1.337(12)
Cl4 O22 1.547(16)
O7 C115 1.307(9)
O1 C13 1.324(10)
O5 C81 1.302(9)
O3 C47 1.311(10)
O2 C6 1.265(10)
N19 C103 1.331(10)
N19 H19 0.8800
N6 C34 1.351(11)
N6 C30 1.365(11)
N11 C59 1.341(12)
N11 C63 1.356(12)
N24 C136 1.343(11)
N24 C132 1.354(10)
N9 C49 1.305(11)
N9 C53 1.400(12)
O8 C108 1.268(9)
O4 C40 1.274(10)
N12 C68 1.331(13)
N12 C64 1.378(12)
N21 C117 1.325(11)
N21 C121 1.359(11)
N13 C69 1.319(10)
N13 H13 0.8800
O6 C74 1.267(10)
N23 C131 1.333(11)
N23 C127 1.353(10)
N5 C25 1.361(11)
N5 C29 1.363(11)
N22 C122 1.356(11)
N22 C126 1.365(11)
N7 C35 1.314(10)
N7 H7 0.8800
N3 C19 1.344(11)
N3 C15 1.349(11)
N17 C93 1.350(12)
N17 C97 1.380(11)
N15 C87 1.353(11)
N15 C83 1.356(11)
N10 C58 1.331(11)
N10 C54 1.380(10)
N1 C1 1.303(10)
N1 H1 0.8800
C115 C116 1.405(11)
C115 C114 1.466(10)
N4 C24 1.343(12)
N4 C20 1.354(12)
N16 C92 1.334(13)
N16 C88 1.343(12)
N14 C72 1.350(10)
N14 H14A 0.8834
N14 H14B 0.8834
C114 C113 1.392(11)
C114 C109 1.400(11)
C81 C82 1.374(11)
C81 C80 1.481(11)
C1 C14 1.435(10)
C1 C2 1.453(12)
C47 C48 1.390(11)
C47 C46 1.490(10)
N18 C102 1.345(12)
N18 C98 1.369(12)
N20 C106 1.360(10)
N20 H20A 0.8812
N20 H20B 0.8812
C35 C36 1.421(11)
C35 C48 1.439(10)
C107 C106 1.410(11)
C107 C108 1.430(11)
C107 C116 1.460(10)
C6 C5 1.436(11)
C6 C7 1.446(12)
C131 C130 1.385(12)
C131 C132 1.493(12)
C80 C79 1.392(12)
C80 C75 1.418(11)
C14 C13 1.393(11)
C14 C5 1.505(11)
C75 C76 1.404(11)
C75 C74 1.470(12)
C36 C37 1.365(11)
C36 H36 0.9500
C46 C45 1.396(12)
C46 C41 1.406(11)
C132 C133 1.387(12)
C116 C103 1.458(11)
C117 C118 1.397(13)
C117 H117 0.9500
C30 C31 1.383(12)
C30 C29 1.471(12)
C68 C67 1.394(15)
C68 H68 0.9500
C13 C12 1.464(11)
C72 C73 1.418(12)
C72 C71 1.448(11)
C53 C52 1.358(12)
C53 C54 1.451(13)
C102 C101 1.371(12)
C102 H102 0.9500
C2 C3 1.339(11)
C2 H2 0.9500
C48 C39 1.458(11)
C87 C86 1.394(13)
C87 C88 1.467(13)
C12 C7 1.403(12)
C12 C11 1.427(12)
C83 C84 1.378(12)
C83 H83 0.9500
C113 C112 1.393(11)
C113 H113 0.9500
C59 C60 1.364(13)
C59 H59 0.9500
C120 C121 1.400(12)
C120 C119 1.415(15)
C120 H120 0.9500
C71 C70 1.331(11)
C71 H71 0.9500
C41 C42 1.393(11)
C41 C40 1.459(12)
C70 C69 1.446(12)
C70 H70 0.9500
C121 C122 1.450(13)
C49 C50 1.371(12)
C49 H49 0.9500
C103 C104 1.473(11)
C109 C110 1.401(10)
C109 C108 1.476(11)
C34 C33 1.369(13)
C34 H34 0.9500
C19 C18 1.399(13)
C19 C20 1.493(13)
C39 C38 1.385(11)
C39 C40 1.460(11)
C20 C21 1.407(13)
C88 C89 1.438(13)
C126 C125 1.384(13)
C126 H126 0.9500
C5 C4 1.414(12)
C29 C28 1.376(12)
C73 C74 1.416(11)
C73 C82 1.467(11)
C98 C99 1.391(12)
C98 C97 1.436(14)
C52 C51 1.368(14)
C52 H52 0.9500
C45 C44 1.378(12)
C45 H45 0.9500
C97 C96 1.400(14)
C106 C105 1.427(11)
C15 C16 1.411(12)
C15 H15 0.9500
C16 C17 1.334(14)
C16 H16 0.9500
C133 C134 1.380(12)
C133 H133 0.9500
C63 C62 1.375(13)
C63 C64 1.494(13)
C122 C123 1.394(13)
C134 C135 1.385(12)
C134 H134 0.9500
C31 C32 1.388(14)
C31 H31 0.9500
C93 C94 1.411(13)
C93 H93 0.9500
C110 C111 1.362(12)
C110 H110 0.9500
N2 C4 1.342(10)
N2 H2A 0.8805
N2 H2B 0.8802
C136 C135 1.383(11)
C136 H136 0.9500
C54 C55 1.366(13)
C38 N8 1.356(10)
C38 C37 1.421(11)
C64 C65 1.366(14)
C94 C95 1.350(15)
C94 H94 0.9500
C7 C8 1.414(12)
C26 C25 1.393(12)
C26 C27 1.401(14)
C26 H26 0.9500
C8 C9 1.371(14)
C8 H8 0.9500
C37 H37 0.9500
C135 H135 0.9500
C4 C3 1.420(11)
C3 H3 0.9500
C84 C85 1.327(13)
C84 H84 0.9500
C86 C85 1.398(14)
C86 H86 0.9500
N8 H8A 0.8840
N8 H8B 0.8838
C130 C129 1.381(12)
C130 H130 0.9500
C127 C128 1.351(13)
C127 H127 0.9500
C18 C17 1.385(14)
C18 H18 0.9500
C82 C69 1.466(11)
C76 C77 1.365(13)
C76 H76 0.9500
C50 C51 1.371(15)
C50 H50 0.9500
C129 C128 1.377(13)
C129 H129 0.9500
C25 H25 0.9500
C11 C10 1.346(12)
C11 H11 0.9500
C105 C104 1.330(11)
C105 H105 0.9500
C58 C57 1.408(13)
C58 H58 0.9500
C55 C56 1.380(15)
C55 H55 0.9500
C21 C22 1.378(13)
C21 H21 0.9500
C42 C43 1.376(13)
C42 H42 0.9500
C23 C24 1.354(14)
C23 C22 1.407(14)
C23 H23 0.9500
C9 C10 1.397(14)
C9 H9 0.9500
C118 C119 1.348(15)
C118 H118 0.9500
C101 C100 1.358(16)
C101 H101 0.9500
C125 C124 1.402(15)
C125 H125 0.9500
C119 H119 0.9500
C111 C112 1.414(12)
C111 H111 0.9500
C124 C123 1.385(14)
C124 H124 0.9500
C27 C28 1.378(13)
C27 H27 0.9500
C79 C78 1.381(12)
C79 H79 0.9500
C96 C95 1.362(16)
C96 H96 0.9500
C60 C61 1.385(16)
C60 H60 0.9500
C33 C32 1.375(14)
C33 H33 0.9500
C62 C61 1.412(16)
C62 H62 0.9500
C77 C78 1.387(14)
C77 H77 0.9500
C128 H128 0.9500
C99 C100 1.359(15)
C99 H99 0.9500
C104 H104 0.9500
C85 H85 0.9500
C44 C43 1.403(12)
C44 H44 0.9500
C78 H78 0.9500
C51 H51 0.9500
C32 H32 0.9500
C100 H100 0.9500
C65 C66 1.373(16)
C65 H65 0.9500
C22 H22 0.9500
C24 H24 0.9500
C28 H28 0.9500
C57 C56 1.372(14)
C57 H57 0.9500
C56 H56 0.9500
C123 H123 0.9500
C17 H17 0.9500
C92 C91 1.380(14)
C92 H92 0.9500
C67 C66 1.358(17)
C67 H67 0.9500
C61 H61 0.9500
C112 H112 0.9500
C95 H95 0.9500
C43 H43 0.9500
C66 H66 0.9500
C89 C90 1.358(16)
C89 H89 0.9500
C10 H10 0.9500
C90 C91 1.383(17)
C90 H90 0.9500
N26 C138 1.18(2)
C91 H91 0.9500
C137 C138 1.41(3)
C137 H13A 0.9800
C137 H13B 0.9800
C137 H13C 0.9800
C140 N25 1.13(2)
C140 C139 1.39(2)
C139 H13D 0.9800
C139 H13E 0.9800
C139 H13F 0.9800

loop_
_geom_hbond_atom_site_label_D
_geom_hbond_atom_site_label_H
_geom_hbond_atom_site_label_A
_geom_hbond_distance_DH
_geom_hbond_distance_HA
_geom_hbond_distance_DA
_geom_hbond_angle_DHA
_geom_hbond_site_symmetry_A
N1 H1 O4 0.88 2.11 2.967(9) 164.5 1_455
N19 H19 O6 0.88 2.02 2.879(9) 164.2 1_655

loop_
_geom_torsion_atom_site_label_1
_geom_torsion_atom_site_label_2
_geom_torsion_atom_site_label_3
_geom_torsion_atom_site_label_4
_geom_torsion
N19 Ru4 O7 C115 8.7(7)
N21 Ru4 O7 C115 -83.8(7)
N24 Ru4 O7 C115 124(2)
N23 Ru4 O7 C115 101.2(7)
N22 Ru4 O7 C115 -163.1(7)
N1 Ru1 O1 C13 3.8(7)
N6 Ru1 O1 C13 91.9(7)
N5 Ru1 O1 C13 73(2)
N3 Ru1 O1 C13 -93.0(7)
N4 Ru1 O1 C13 -171.7(7)
N13 Ru3 O5 C81 -6.0(6)
N17 Ru3 O5 C81 -95.9(6)
N18 Ru3 O5 C81 -110(2)
N15 Ru3 O5 C81 89.6(6)
N16 Ru3 O5 C81 167.2(6)
N7 Ru2 O3 C47 0.7(7)
N12 Ru2 O3 C47 93.4(7)
N9 Ru2 O3 C47 -99(2)
N10 Ru2 O3 C47 -91.5(7)
N11 Ru2 O3 C47 172.7(7)
O7 Ru4 N19 C103 -10.5(7)
N21 Ru4 N19 C103 80.5(7)
N24 Ru4 N19 C103 175.6(7)
N23 Ru4 N19 C103 -105.5(7)
N22 Ru4 N19 C103 53(2)
N1 Ru1 N6 C34 94.8(7)
O1 Ru1 N6 C34 6.5(7)
N5 Ru1 N6 C34 -175.9(7)
N3 Ru1 N6 C34 -93(3)
N4 Ru1 N6 C34 -80.0(7)
N1 Ru1 N6 C30 -87.5(6)
O1 Ru1 N6 C30 -175.8(6)
N5 Ru1 N6 C30 1.8(6)
N3 Ru1 N6 C30 85(3)
N4 Ru1 N6 C30 97.7(6)
N7 Ru2 N11 C59 143.5(15)
O3 Ru2 N11 C59 90.7(7)
N12 Ru2 N11 C59 180.0(7)
N9 Ru2 N11 C59 -83.2(7)
N10 Ru2 N11 C59 -3.5(7)
N7 Ru2 N11 C63 -30.5(19)
O3 Ru2 N11 C63 -83.4(6)
N12 Ru2 N11 C63 6.0(6)
N9 Ru2 N11 C63 102.8(6)
N10 Ru2 N11 C63 -177.5(6)
N19 Ru4 N24 C136 -89.4(7)
O7 Ru4 N24 C136 156(2)
N21 Ru4 N24 C136 3.5(7)
N23 Ru4 N24 C136 178.9(7)
N22 Ru4 N24 C136 82.9(7)
N19 Ru4 N24 C132 95.5(6)
O7 Ru4 N24 C132 -19(3)
N21 Ru4 N24 C132 -171.6(6)
N23 Ru4 N24 C132 3.7(6)
N22 Ru4 N24 C132 -92.2(6)
N7 Ru2 N9 C49 85.6(7)
O3 Ru2 N9 C49 -175(2)
N12 Ru2 N9 C49 -7.5(7)
N10 Ru2 N9 C49 177.5(8)
N11 Ru2 N9 C49 -87.1(7)
N7 Ru2 N9 C53 -97.3(6)
O3 Ru2 N9 C53 2(3)
N12 Ru2 N9 C53 169.6(6)
N10 Ru2 N9 C53 -5.4(6)
N11 Ru2 N9 C53 90.0(6)
N7 Ru2 N12 C68 -10.5(8)
O3 Ru2 N12 C68 -99.1(8)
N9 Ru2 N12 C68 82.1(8)
N10 Ru2 N12 C68 139(3)
N11 Ru2 N12 C68 175.5(8)
N7 Ru2 N12 C64 170.3(6)
O3 Ru2 N12 C64 81.7(6)
N9 Ru2 N12 C64 -97.0(6)
N10 Ru2 N12 C64 -40(3)
N11 Ru2 N12 C64 -3.7(6)
N19 Ru4 N21 C117 8.2(7)
O7 Ru4 N21 C117 97.0(7)
N24 Ru4 N21 C117 -86.1(7)
N23 Ru4 N21 C117 -122(2)
N22 Ru4 N21 C117 -176.0(7)
N19 Ru4 N21 C121 -177.9(6)
O7 Ru4 N21 C121 -89.1(6)
N24 Ru4 N21 C121 87.8(6)
N23 Ru4 N21 C121 52(2)
N22 Ru4 N21 C121 -2.1(6)
N17 Ru3 N13 C69 101.8(8)
N18 Ru3 N13 C69 -179.6(8)
O5 Ru3 N13 C69 7.3(8)
N15 Ru3 N13 C69 -80.2(8)
N16 Ru3 N13 C69 -100(2)
N19 Ru4 N23 C131 -97.8(6)
O7 Ru4 N23 C131 173.2(6)
N21 Ru4 N23 C131 32(2)
N24 Ru4 N23 C131 -4.2(6)
N22 Ru4 N23 C131 85.5(6)
N19 Ru4 N23 C127 85.8(7)
O7 Ru4 N23 C127 -3.2(7)
N21 Ru4 N23 C127 -144.3(19)
N24 Ru4 N23 C127 179.4(7)
N22 Ru4 N23 C127 -90.9(7)
N1 Ru1 N5 C25 -89.8(7)
O1 Ru1 N5 C25 -159.1(19)
N6 Ru1 N5 C25 -178.2(8)
N3 Ru1 N5 C25 6.8(8)
N4 Ru1 N5 C25 86.4(7)
N1 Ru1 N5 C29 84.1(6)
O1 Ru1 N5 C29 15(3)
N6 Ru1 N5 C29 -4.4(6)
N3 Ru1 N5 C29 -179.3(6)
N4 Ru1 N5 C29 -99.8(6)
N19 Ru4 N22 C122 27(2)
O7 Ru4 N22 C122 91.0(6)
N21 Ru4 N22 C122 -0.5(6)
N24 Ru4 N22 C122 -95.3(6)
N23 Ru4 N22 C122 -174.1(6)
N19 Ru4 N22 C126 -150.4(16)
O7 Ru4 N22 C126 -86.7(7)
N21 Ru4 N22 C126 -178.2(7)
N24 Ru4 N22 C126 87.0(7)
N23 Ru4 N22 C126 8.2(7)
O3 Ru2 N7 C35 3.1(8)
N12 Ru2 N7 C35 -85.2(8)
N9 Ru2 N7 C35 177.1(8)
N10 Ru2 N7 C35 97.7(8)
N11 Ru2 N7 C35 -49(2)
N1 Ru1 N3 C19 -168.6(6)
O1 Ru1 N3 C19 -80.6(6)
N6 Ru1 N3 C19 19(3)
N5 Ru1 N3 C19 101.2(6)
N4 Ru1 N3 C19 6.1(6)
N1 Ru1 N3 C15 9.1(7)
O1 Ru1 N3 C15 97.1(7)
N6 Ru1 N3 C15 -163(3)
N5 Ru1 N3 C15 -81.1(7)
N4 Ru1 N3 C15 -176.2(7)
N13 Ru3 N17 C93 -82.1(8)
N18 Ru3 N17 C93 -175.3(8)
O5 Ru3 N17 C93 6.4(8)
N15 Ru3 N17 C93 118(3)
N16 Ru3 N17 C93 100.5(8)
N13 Ru3 N17 C97 95.4(6)
N18 Ru3 N17 C97 2.2(6)
O5 Ru3 N17 C97 -176.1(6)
N15 Ru3 N17 C97 -65(3)
N16 Ru3 N17 C97 -81.9(7)
N13 Ru3 N15 C87 -175.8(6)
N17 Ru3 N15 C87 -16(3)
N18 Ru3 N15 C87 -81.7(6)
O5 Ru3 N15 C87 95.9(6)
N16 Ru3 N15 C87 1.7(6)
N13 Ru3 N15 C83 3.5(7)
N17 Ru3 N15 C83 163(3)
N18 Ru3 N15 C83 97.6(7)
O5 Ru3 N15 C83 -84.7(6)
N16 Ru3 N15 C83 -178.9(7)
N7 Ru2 N10 C58 -86.8(7)
O3 Ru2 N10 C58 2.1(8)
N12 Ru2 N10 C58 124(3)
N9 Ru2 N10 C58 -178.7(8)
N11 Ru2 N10 C58 87.7(7)
N7 Ru2 N10 C54 97.3(6)
O3 Ru2 N10 C54 -173.8(6)
N12 Ru2 N10 C54 -52(3)
N9 Ru2 N10 C54 5.4(6)
N11 Ru2 N10 C54 -88.2(6)
O1 Ru1 N1 C1 -4.0(7)
N6 Ru1 N1 C1 -98.1(7)
N5 Ru1 N1 C1 -177.1(7)
N3 Ru1 N1 C1 82.6(7)
N4 Ru1 N1 C1 36(3)
Ru4 O7 C115 C116 -3.4(12)
Ru4 O7 C115 C114 178.2(5)
N1 Ru1 N4 C24 -133(2)
O1 Ru1 N4 C24 -92.7(8)
N6 Ru1 N4 C24 0.9(8)
N5 Ru1 N4 C24 80.6(8)
N3 Ru1 N4 C24 179.8(8)
N1 Ru1 N4 C20 38(3)
O1 Ru1 N4 C20 77.9(6)
N6 Ru1 N4 C20 171.6(6)
N5 Ru1 N4 C20 -108.7(6)
N3 Ru1 N4 C20 -9.6(6)
N13 Ru3 N16 C92 -155(2)
N17 Ru3 N16 C92 3.1(9)
N18 Ru3 N16 C92 -74.9(9)
O5 Ru3 N16 C92 98.1(9)
N15 Ru3 N16 C92 -175.1(9)
N13 Ru3 N16 C88 18(3)
N17 Ru3 N16 C88 176.2(6)
N18 Ru3 N16 C88 98.2(7)
O5 Ru3 N16 C88 -88.8(6)
N15 Ru3 N16 C88 -2.0(6)
O7 C115 C114 C113 4.4(11)
C116 C115 C114 C113 -174.0(7)
O7 C115 C114 C109 -176.5(7)
C116 C115 C114 C109 5.1(11)
Ru3 O5 C81 C82 0.3(12)
Ru3 O5 C81 C80 179.3(5)
Ru1 N1 C1 C14 1.2(12)
Ru1 N1 C1 C2 178.9(6)
Ru2 O3 C47 C48 -2.0(12)
Ru2 O3 C47 C46 177.8(5)
N13 Ru3 N18 C102 92.8(8)
N17 Ru3 N18 C102 -177.9(8)
O5 Ru3 N18 C102 -163.7(19)
N15 Ru3 N18 C102 -3.3(8)
N16 Ru3 N18 C102 -80.2(8)
N13 Ru3 N18 C98 -94.5(6)
N17 Ru3 N18 C98 -5.1(6)
O5 Ru3 N18 C98 9(3)
N15 Ru3 N18 C98 169.4(6)
N16 Ru3 N18 C98 92.6(6)
Ru2 N7 C35 C36 177.0(6)
Ru2 N7 C35 C48 -5.8(13)
C127 N23 C131 C130 -0.7(13)
Ru4 N23 C131 C130 -177.4(7)
C127 N23 C131 C132 -179.4(8)
Ru4 N23 C131 C132 3.9(9)
O5 C81 C80 C79 -11.1(11)
C82 C81 C80 C79 168.0(8)
O5 C81 C80 C75 170.5(7)
C82 C81 C80 C75 -10.4(11)
N1 C1 C14 C13 3.6(12)
C2 C1 C14 C13 -174.1(8)
N1 C1 C14 C5 -179.2(7)
C2 C1 C14 C5 3.1(10)
C79 C80 C75 C76 4.2(12)
C81 C80 C75 C76 -177.5(7)
C79 C80 C75 C74 -173.5(8)
C81 C80 C75 C74 4.8(11)
N7 C35 C36 C37 177.7(9)
C48 C35 C36 C37 0.3(13)
O3 C47 C46 C45 -3.2(11)
C48 C47 C46 C45 176.6(8)
O3 C47 C46 C41 176.7(7)
C48 C47 C46 C41 -3.5(12)
C136 N24 C132 C133 1.1(12)
Ru4 N24 C132 C133 176.6(6)
C136 N24 C132 C131 -178.3(7)
Ru4 N24 C132 C131 -2.8(9)
N23 C131 C132 N24 -0.7(11)
C130 C131 C132 N24 -179.4(8)
N23 C131 C132 C133 179.9(8)
C130 C131 C132 C133 1.2(13)
O7 C115 C116 C107 175.3(7)
C114 C115 C116 C107 -6.4(11)
O7 C115 C116 C103 -4.0(12)
C114 C115 C116 C103 174.3(7)
C106 C107 C116 C115 -179.4(7)
C108 C107 C116 C115 3.6(11)
C106 C107 C116 C103 -0.1(11)
C108 C107 C116 C103 -177.1(7)
C121 N21 C117 C118 0.6(13)
Ru4 N21 C117 C118 174.1(7)
C34 N6 C30 C31 -2.8(12)
Ru1 N6 C30 C31 179.4(7)
C34 N6 C30 C29 178.7(7)
Ru1 N6 C30 C29 0.8(9)
C64 N12 C68 C67 -0.5(15)
Ru2 N12 C68 C67 -179.7(9)
Ru1 O1 C13 C14 -0.8(12)
Ru1 O1 C13 C12 -179.0(5)
C1 C14 C13 O1 -3.8(13)
C5 C14 C13 O1 179.0(7)
C1 C14 C13 C12 174.2(7)
C5 C14 C13 C12 -3.0(11)
C49 N9 C53 C52 0.9(12)
Ru2 N9 C53 C52 -176.5(7)
C49 N9 C53 C54 -178.0(7)
Ru2 N9 C53 C54 4.6(10)
C98 N18 C102 C101 -1.8(14)
Ru3 N18 C102 C101 170.8(8)
N1 C1 C2 C3 178.7(8)
C14 C1 C2 C3 -3.4(12)
O3 C47 C48 C35 -0.2(13)
C46 C47 C48 C35 -180.0(7)
O3 C47 C48 C39 -176.9(8)
C46 C47 C48 C39 3.3(11)
N7 C35 C48 C47 4.2(13)
C36 C35 C48 C47 -178.7(8)
N7 C35 C48 C39 -178.9(8)
C36 C35 C48 C39 -1.8(11)
C83 N15 C87 C86 1.5(12)
Ru3 N15 C87 C86 -179.2(6)
C83 N15 C87 C88 179.4(7)
Ru3 N15 C87 C88 -1.2(9)
O1 C13 C12 C7 -174.1(7)
C14 C13 C12 C7 7.6(12)
O1 C13 C12 C11 3.2(11)
C14 C13 C12 C11 -175.1(8)
C87 N15 C83 C84 -1.3(12)
Ru3 N15 C83 C84 179.3(6)
C109 C114 C113 C112 2.5(12)
C115 C114 C113 C112 -178.4(8)
C63 N11 C59 C60 -0.3(14)
Ru2 N11 C59 C60 -174.1(8)
N14 C72 C71 C70 176.5(8)
C73 C72 C71 C70 -1.9(13)
C45 C46 C41 C42 3.1(13)
C47 C46 C41 C42 -176.8(8)
C45 C46 C41 C40 -177.7(8)
C47 C46 C41 C40 2.3(12)
C72 C71 C70 C69 0.9(14)
C117 N21 C121 C120 -1.5(13)
Ru4 N21 C121 C120 -175.8(7)
C117 N21 C121 C122 178.6(8)
Ru4 N21 C121 C122 4.3(9)
C119 C120 C121 N21 1.7(14)
C119 C120 C121 C122 -178.4(9)
C53 N9 C49 C50 0.0(13)
Ru2 N9 C49 C50 177.0(7)
Ru4 N19 C103 C116 7.4(12)
Ru4 N19 C103 C104 -170.2(6)
C115 C116 C103 N19 2.0(12)
C107 C116 C103 N19 -177.3(7)
C115 C116 C103 C104 179.6(7)
C107 C116 C103 C104 0.3(11)
C113 C114 C109 C110 -1.9(12)
C115 C114 C109 C110 179.0(8)
C113 C114 C109 C108 178.6(8)
C115 C114 C109 C108 -0.5(12)
C30 N6 C34 C33 3.3(13)
Ru1 N6 C34 C33 -179.1(7)
C15 N3 C19 C18 1.8(13)
Ru1 N3 C19 C18 179.6(7)
C15 N3 C19 C20 -179.8(7)
Ru1 N3 C19 C20 -2.0(10)
C47 C48 C39 C38 179.5(8)
C35 C48 C39 C38 2.6(11)
C47 C48 C39 C40 -2.1(11)
C35 C48 C39 C40 -179.0(7)
C24 N4 C20 C21 0.3(13)
Ru1 N4 C20 C21 -171.2(7)
C24 N4 C20 C19 -177.2(8)
Ru1 N4 C20 C19 11.3(9)
N3 C19 C20 N4 -6.2(11)
C18 C19 C20 N4 172.1(9)
N3 C19 C20 C21 176.3(8)
C18 C19 C20 C21 -5.3(14)
C106 C107 C108 O8 3.6(12)
C116 C107 C108 O8 -179.4(7)
C106 C107 C108 C109 -176.1(8)
C116 C107 C108 C109 0.9(11)
C110 C109 C108 O8 -1.6(12)
C114 C109 C108 O8 177.9(7)
C110 C109 C108 C107 178.1(8)
C114 C109 C108 C107 -2.4(12)
C92 N16 C88 C89 0.9(14)
Ru3 N16 C88 C89 -172.6(8)
C92 N16 C88 C87 175.6(9)
Ru3 N16 C88 C87 2.0(10)
N15 C87 C88 N16 -0.6(11)
C86 C87 C88 N16 177.3(8)
N15 C87 C88 C89 174.0(9)
C86 C87 C88 C89 -8.1(15)
C122 N22 C126 C125 -2.0(13)
Ru4 N22 C126 C125 175.6(7)
O2 C6 C5 C4 1.6(12)
C7 C6 C5 C4 -175.0(7)
O2 C6 C5 C14 -176.9(7)
C7 C6 C5 C14 6.5(11)
C13 C14 C5 C4 177.5(7)
C1 C14 C5 C4 0.2(11)
C13 C14 C5 C6 -4.0(11)
C1 C14 C5 C6 178.6(7)
C25 N5 C29 C28 -0.8(12)
Ru1 N5 C29 C28 -175.1(6)
C25 N5 C29 C30 -179.7(7)
Ru1 N5 C29 C30 6.0(9)
N6 C30 C29 N5 -4.5(11)
C31 C30 C29 N5 177.0(8)
N6 C30 C29 C28 176.6(8)
C31 C30 C29 C28 -1.9(14)
N14 C72 C73 C74 5.5(13)
C71 C72 C73 C74 -176.2(8)
N14 C72 C73 C82 -179.4(8)
C71 C72 C73 C82 -1.1(13)
C102 N18 C98 C99 1.6(13)
Ru3 N18 C98 C99 -171.8(7)
C102 N18 C98 C97 -179.5(8)
Ru3 N18 C98 C97 7.2(10)
N9 C53 C52 C51 0.1(13)
C54 C53 C52 C51 178.8(9)
C41 C46 C45 C44 -0.7(13)
C47 C46 C45 C44 179.3(8)
C93 N17 C97 C96 -1.9(13)
Ru3 N17 C97 C96 -179.6(7)
C93 N17 C97 C98 178.7(8)
Ru3 N17 C97 C98 1.0(10)
N18 C98 C97 N17 -5.3(12)
C99 C98 C97 N17 173.6(8)
N18 C98 C97 C96 175.3(9)
C99 C98 C97 C96 -5.8(15)
C108 C107 C106 N20 -5.8(12)
C116 C107 C106 N20 177.1(8)
C108 C107 C106 C105 177.6(8)
C116 C107 C106 C105 0.5(12)
C42 C41 C40 O4 -4.1(12)
C46 C41 C40 O4 176.7(8)
C42 C41 C40 C39 178.1(8)
C46 C41 C40 C39 -1.1(12)
C38 C39 C40 O4 1.7(12)
C48 C39 C40 O4 -176.8(8)
C38 C39 C40 C41 179.4(7)
C48 C39 C40 C41 0.9(11)
C19 N3 C15 C16 -1.8(13)
Ru1 N3 C15 C16 -179.4(7)
N3 C15 C16 C17 1.1(15)
N24 C132 C133 C134 -2.9(13)
C131 C132 C133 C134 176.5(8)
C59 N11 C63 C62 -1.5(13)
Ru2 N11 C63 C62 172.9(8)
C59 N11 C63 C64 178.4(8)
Ru2 N11 C63 C64 -7.1(10)
C126 N22 C122 C123 0.3(13)
Ru4 N22 C122 C123 -177.5(7)
C126 N22 C122 C121 -179.3(7)
Ru4 N22 C122 C121 2.8(9)
N21 C121 C122 N22 -4.7(11)
C120 C121 C122 N22 175.3(9)
N21 C121 C122 C123 175.6(8)
C120 C121 C122 C123 -4.3(14)
C132 C133 C134 C135 2.8(13)
N6 C30 C31 C32 1.8(14)
C29 C30 C31 C32 -179.8(8)
C97 N17 C93 C94 -0.7(14)
Ru3 N17 C93 C94 176.7(8)
C114 C109 C110 C111 0.3(13)
C108 C109 C110 C111 179.9(8)
C72 C73 C74 O6 -8.6(13)
C82 C73 C74 O6 176.2(8)
C72 C73 C74 C75 169.8(8)
C82 C73 C74 C75 -5.3(12)
C76 C75 C74 O6 3.8(12)
C80 C75 C74 O6 -178.6(7)
C76 C75 C74 C73 -174.7(8)
C80 C75 C74 C73 2.9(12)
C132 N24 C136 C135 0.6(13)
Ru4 N24 C136 C135 -174.4(7)
C58 N10 C54 C55 -0.8(13)
Ru2 N10 C54 C55 175.3(7)
C58 N10 C54 C53 179.3(8)
Ru2 N10 C54 C53 -4.6(9)
C52 C53 C54 C55 1.3(15)
N9 C53 C54 C55 -179.9(9)
C52 C53 C54 N10 -178.8(8)
N9 C53 C54 N10 -0.1(11)
C48 C39 C38 N8 177.6(8)
C40 C39 C38 N8 -0.9(12)
C48 C39 C38 C37 -1.7(12)
C40 C39 C38 C37 179.8(8)
C68 N12 C64 C65 -1.4(14)
Ru2 N12 C64 C65 177.9(8)
C68 N12 C64 C63 -178.2(8)
Ru2 N12 C64 C63 1.1(10)
N11 C63 C64 C65 -172.7(9)
C62 C63 C64 C65 7.3(16)
N11 C63 C64 N12 4.0(11)
C62 C63 C64 N12 -176.0(9)
N17 C93 C94 C95 2.5(16)
C11 C12 C7 C8 -0.4(12)
C13 C12 C7 C8 177.0(8)
C11 C12 C7 C6 177.6(8)
C13 C12 C7 C6 -5.0(12)
O2 C6 C7 C12 -178.6(7)
C5 C6 C7 C12 -2.0(12)
O2 C6 C7 C8 -0.6(12)
C5 C6 C7 C8 176.0(8)
C12 C7 C8 C9 1.0(13)
C6 C7 C8 C9 -177.0(9)
C35 C36 C37 C38 0.6(14)
N8 C38 C37 C36 -179.3(8)
C39 C38 C37 C36 0.1(13)
N24 C136 C135 C134 -0.6(14)
C133 C134 C135 C136 -1.2(14)
C6 C5 C4 N2 -3.2(13)
C14 C5 C4 N2 175.2(7)
C6 C5 C4 C3 178.1(7)
C14 C5 C4 C3 -3.5(12)
C1 C2 C3 C4 0.1(13)
N2 C4 C3 C2 -175.3(8)
C5 C4 C3 C2 3.5(13)
N15 C83 C84 C85 1.5(14)
N15 C87 C86 C85 -1.7(13)
C88 C87 C86 C85 -179.4(9)
N23 C131 C130 C129 0.0(13)
C132 C131 C130 C129 178.6(8)
C131 N23 C127 C128 1.1(14)
Ru4 N23 C127 C128 177.5(8)
N3 C19 C18 C17 -1.0(15)
C20 C19 C18 C17 -179.3(9)
O5 C81 C82 C73 -173.0(8)
C80 C81 C82 C73 8.1(12)
O5 C81 C82 C69 7.0(13)
C80 C81 C82 C69 -171.9(7)
C72 C73 C82 C81 -175.2(8)
C74 C73 C82 C81 -0.2(13)
C72 C73 C82 C69 4.8(12)
C74 C73 C82 C69 179.8(7)
C80 C75 C76 C77 -1.7(13)
C74 C75 C76 C77 176.0(8)
N9 C49 C50 C51 -1.8(14)
C131 C130 C129 C128 0.3(14)
C29 N5 C25 C26 -0.4(13)
Ru1 N5 C25 C26 173.3(7)
C27 C26 C25 N5 1.2(14)
C7 C12 C11 C10 -0.5(14)
C13 C12 C11 C10 -177.8(9)
N20 C106 C105 C104 -177.9(9)
C107 C106 C105 C104 -1.1(14)
C54 N10 C58 C57 -0.9(14)
Ru2 N10 C58 C57 -176.6(7)
Ru3 N13 C69 C70 176.9(6)
Ru3 N13 C69 C82 -3.1(13)
C71 C70 C69 N13 -177.0(8)
C71 C70 C69 C82 3.0(14)
C81 C82 C69 N13 -5.6(13)
C73 C82 C69 N13 174.4(8)
C81 C82 C69 C70 174.4(8)
C73 C82 C69 C70 -5.6(12)
N10 C54 C55 C56 0.5(16)
C53 C54 C55 C56 -179.6(10)
N4 C20 C21 C22 -0.9(15)
C19 C20 C21 C22 176.4(9)
C46 C41 C42 C43 -1.3(13)
C40 C41 C42 C43 179.5(8)
C7 C8 C9 C10 -0.7(15)
N21 C117 C118 C119 0.1(15)
N18 C102 C101 C100 1.2(16)
N22 C126 C125 C124 2.4(16)
C117 C118 C119 C120 0.2(16)
C121 C120 C119 C118 -1.1(16)
C109 C110 C111 C112 0.7(14)
C126 C125 C124 C123 -1.1(17)
C25 C26 C27 C28 -0.8(14)
C75 C80 C79 C78 -2.5(13)
C81 C80 C79 C78 179.1(8)
N17 C97 C96 C95 2.8(15)
C98 C97 C96 C95 -177.8(10)
N11 C59 C60 C61 2.3(17)
N6 C34 C33 C32 -2.6(14)
N11 C63 C62 C61 1.3(16)
C64 C63 C62 C61 -178.7(10)
C75 C76 C77 C78 -2.5(15)
N23 C127 C128 C129 -0.8(15)
C130 C129 C128 C127 0.1(15)
N18 C98 C99 C100 -0.8(14)
C97 C98 C99 C100 -179.6(9)
C106 C105 C104 C103 1.4(14)
N19 C103 C104 C105 176.9(8)
C116 C103 C104 C105 -1.0(13)
C83 C84 C85 C86 -1.6(15)
C87 C86 C85 C84 1.7(15)
C46 C45 C44 C43 -3.5(14)
C80 C79 C78 C77 -1.7(15)
C76 C77 C78 C79 4.2(16)
C53 C52 C51 C50 -1.9(14)
C49 C50 C51 C52 2.7(13)
C34 C33 C32 C31 1.5(15)
C30 C31 C32 C33 -1.1(15)
C102 C101 C100 C99 -0.3(16)
C98 C99 C100 C101 0.1(15)
N12 C64 C65 C66 2.7(17)
C63 C64 C65 C66 179.2(10)
C20 C21 C22 C23 -0.2(16)
C24 C23 C22 C21 1.8(16)
C20 N4 C24 C23 1.5(15)
Ru1 N4 C24 C23 171.8(8)
C22 C23 C24 N4 -2.5(17)
N5 C29 C28 C27 1.2(13)
C30 C29 C28 C27 180.0(8)
C26 C27 C28 C29 -0.4(14)
N10 C58 C57 C56 3.0(16)
C58 C57 C56 C55 -3.3(17)
C54 C55 C56 C57 1.6(17)
C125 C124 C123 C122 -0.5(16)
N22 C122 C123 C124 0.9(14)
C121 C122 C123 C124 -179.5(9)
C15 C16 C17 C18 -0.3(18)
C19 C18 C17 C16 0.3(17)
C88 N16 C92 C91 -3.0(17)
Ru3 N16 C92 C91 169.9(10)
N12 C68 C67 C66 1.1(19)
C59 C60 C61 C62 -2.5(19)
C63 C62 C61 C60 0.8(18)
C114 C113 C112 C111 -1.4(13)
C110 C111 C112 C113 -0.2(14)
C93 C94 C95 C96 -1.5(16)
C97 C96 C95 C94 -1.0(16)
C41 C42 C43 C44 -2.9(14)
C45 C44 C43 C42 5.4(15)
C68 C67 C66 C65 0(2)
C64 C65 C66 C67 -2(2)
N16 C88 C89 C90 0.6(18)
C87 C88 C89 C90 -173.7(11)
C12 C11 C10 C9 0.8(16)
C8 C9 C10 C11 -0.2(17)
C88 C89 C90 C91 0(2)
N16 C92 C91 C90 4(2)
C89 C90 C91 C92 -2(2)

loop_
_platon_squeeze_void_nr
_platon_squeeze_void_average_x
_platon_squeeze_void_average_y
_platon_squeeze_void_average_z
_platon_squeeze_void_volume
_platon_squeeze_void_count_electrons
_platon_squeeze_void_content
1 0.262 0.275 0.541 434 60 ' '
2 -0.262 0.775 0.459 434 60 ' '
